data_4134296
loop_
_publ_author_name
'Gropp, Cornelius'
'Fischer, Stefan'
'Husch, Tamara'
'Trapp, Nils'
'Carreira, Erick M.'
'Diederich, Fran\,cois'

_publ_section_title
;
 Molecular Recognition and Cocrystallization of Methylated and Halogenated
 Fragments of Danicalipin A by Enantiopure Alleno-Acetylenic Cage
 Receptors.
;
_journal_issue 10
_journal_name_full 'Journal of the American Chemical Society'
_journal_page_first 4749
_journal_page_last 4755
_journal_paper_doi 10.1021/jacs.9b13217
_journal_volume 142
_journal_year 2020
_chemical_absolute_configuration ad
_chemical_formula_moiety 'C5 H10 Br2 O, C128 H168 O12'
_chemical_formula_sum 'C133 H178 Br2 O13'
_chemical_formula_weight 2144.56
_space_group_crystal_system orthorhombic
_space_group_IT_number 19
_space_group_name_Hall 'P 2ac 2ab'
_space_group_name_H-M_alt 'P 21 21 21'
_atom_sites_solution_hydrogens geom
_atom_sites_solution_primary dual
_audit_creation_date 2017-11-01
_audit_creation_method
;
Olex2 1.2
(compiled 2017.08.10 svn.r3458 for OlexSys, GUI svn.r5381)
;
_cell_angle_alpha 90
_cell_angle_beta 90
_cell_angle_gamma 90
_cell_formula_units_Z 4
_cell_length_a 15.54830(10)
_cell_length_b 18.78360(10)
_cell_length_c 44.2547(3)
_cell_measurement_reflns_used 57982
_cell_measurement_temperature 100.0(1)
_cell_measurement_theta_max 79.3140
_cell_measurement_theta_min 3.0830
_cell_volume 12924.72(14)
_computing_cell_refinement 'CrysAlisPro 1.171.39.31d (Rigaku OD, 2017)'
_computing_data_collection 'CrysAlisPro 1.171.39.31d (Rigaku OD, 2017)'
_computing_data_reduction 'CrysAlisPro 1.171.39.31d (Rigaku OD, 2017)'
_computing_molecular_graphics 'Olex2 (Dolomanov et al., 2009)'
_computing_publication_material 'Olex2 (Dolomanov et al., 2009)'
_computing_structure_refinement 'ShelXL (Sheldrick, 2015)'
_computing_structure_solution 'ShelXT (Sheldrick, 2015)'
_diffrn_ambient_environment N~2~
_diffrn_ambient_temperature 100.0(1)
_diffrn_detector 'CCD plate'
_diffrn_detector_type 'Pilatus 300K'
_diffrn_measured_fraction_theta_full 1.000
_diffrn_measured_fraction_theta_max 0.996
_diffrn_measurement_details
;
List of Runs (angles in degrees, time in seconds):

  # Type    Start    End  Width  t~exp~   \w     \q     \k     \f   Frames
--------------------------------------------------------------------------
  1  \w   -116.00 -78.00   0.50    2.00    --  -49.37 -77.00 150.00   76
  2  \w   -116.00 -78.00   0.50    2.00    --  -49.37 -77.00  90.00   76
  3  \w   -116.00 -78.00   0.50    2.00    --  -49.37 -77.00   0.00   76
  4  \w   -116.00 -78.00   0.50    2.00    --  -49.37 -77.00 -30.00   76
  5  \w   -121.00 -34.00   0.50    2.00    --  -49.37 -57.00   0.00  174
  6  \w   -141.00 -75.00   0.50    6.00    --  -70.00-125.00 120.00  132
  7  \w   -137.00 -78.00   0.50    6.00    --  -70.00 -77.00  60.00  118
  8  \w   -137.00 -78.00   0.50    6.00    --  -70.00 -77.00 -30.00  118
  9  \w   -137.00 -78.00   0.50    6.00    --  -70.00 -77.00-120.00  118
 10  \w   -141.00 -75.00   0.50    6.00    --  -70.00-125.00-150.00  132
 11  \w   -140.00 -84.00   0.50    6.00    --  -70.00 -99.00-180.00  112
 12  \w     78.00 116.00   0.50    2.00    --   49.37  77.00-120.00   76
 13  \w     78.00 116.00   0.50    2.00    --   49.37  77.00 -60.00   76
 14  \w     94.00 178.00   0.50    6.00    --  110.00  57.00-180.00  168
 15  \w     95.00 174.00   0.50    6.00    --  110.00  57.00-150.00  158
 16  \w     94.00 123.00   0.50    6.00    --  110.00 -19.00 -30.00   58
 17  \w     94.00 123.00   0.50    6.00    --  110.00 -19.00  30.00   58
 18  \w     94.00 123.00   0.50    6.00    --  110.00 -19.00 120.00   58
 19  \w     94.00 122.00   0.50    6.00    --  110.00 -19.00 150.00   56
 20  \w     94.00 174.00   0.50    6.00    --  110.00  57.00 120.00  160
 21  \w    100.00 178.00   0.50    6.00    --  110.00  57.00 150.00  156
 22  \w     86.00 138.00   0.50    6.00    --  110.00  77.00  30.00  104
 23  \w     59.00 120.00   0.50    2.00    --   49.37 178.00 -60.00  122
 24  \w     98.00 149.00   0.50    6.00    --  110.00  38.00-120.00  102
 25  \w     41.00 104.00   0.50    6.00    --  110.00 -99.00-180.00  126
 26  \w     47.00  83.00   0.50    6.00    --  110.00 -57.00-180.00   72
 27  \w     40.00  80.00   0.50    6.00    --  110.00 -99.00-150.00   80
 28  \w     38.00  84.00   0.50    6.00    --  110.00 -57.00 -90.00   92
 29  \w     43.00  71.00   0.50    6.00    --  110.00 -57.00-120.00   56
 30  \w     40.00 106.00   0.50    6.00    --  110.00 -99.00 -60.00  132
 31  \w     40.00 110.00   0.50    6.00    --  110.00 -99.00   0.00  140
 32  \w     68.00  94.00   0.50    6.00    --  110.00 -99.00  60.00   52
 33  \w     54.00 120.00   0.50    6.00    --  110.00-125.00  90.00  132
 34  \w     38.00  72.00   0.50    6.00    --  110.00 -57.00  60.00   68
 35  \w     46.00  84.00   0.50    6.00    --  110.00 -57.00  90.00   76
 36  \w     40.00 108.00   0.50    6.00    --  110.00 -99.00 120.00  136
 37  \w     38.00  64.00   0.50    6.00    --  110.00 -57.00  30.00   52
 38  \w     39.00  84.00   0.50    6.00    --  110.00 -57.00 -30.00   90
 39  \w     43.00 117.00   0.50    6.00    --  110.00-125.00 -60.00  148
 40  \w    -94.00  -3.00   0.50    6.00    --  -70.00  77.00 150.00  182
 41  \w   -106.00 -19.00   0.50    2.00    --  -49.37 144.00 -68.00  174
;
_diffrn_measurement_device 'four-circle diffractometer'
_diffrn_measurement_device_type 'XtaLAB Synergy, Dualflex, Pilatus 300K'
_diffrn_measurement_method '\w scans'
_diffrn_orient_matrix_type 'CrysAlisPro convention (1999,Acta A55,543-557)'
_diffrn_orient_matrix_UB_11 0.0667066000
_diffrn_orient_matrix_UB_12 -0.0601714000
_diffrn_orient_matrix_UB_13 -0.0033112000
_diffrn_orient_matrix_UB_21 -0.0016713000
_diffrn_orient_matrix_UB_22 0.0092868000
_diffrn_orient_matrix_UB_23 -0.0345817000
_diffrn_orient_matrix_UB_31 0.0732480000
_diffrn_orient_matrix_UB_32 0.0549515000
_diffrn_orient_matrix_UB_33 0.0022207000
_diffrn_radiation_monochromator mirror
_diffrn_radiation_probe x-ray
_diffrn_radiation_type CuK\a
_diffrn_radiation_wavelength 1.54184
_diffrn_reflns_av_R_equivalents 0.0708
_diffrn_reflns_av_unetI/netI 0.0385
_diffrn_reflns_Laue_measured_fraction_full 1.000
_diffrn_reflns_Laue_measured_fraction_max 0.996
_diffrn_reflns_limit_h_max 19
_diffrn_reflns_limit_h_min -19
_diffrn_reflns_limit_k_max 23
_diffrn_reflns_limit_k_min -23
_diffrn_reflns_limit_l_max 56
_diffrn_reflns_limit_l_min -55
_diffrn_reflns_number 210259
_diffrn_reflns_point_group_measured_fraction_full 1.000
_diffrn_reflns_point_group_measured_fraction_max 0.991
_diffrn_reflns_theta_full 67.684
_diffrn_reflns_theta_max 79.745
_diffrn_reflns_theta_min 3.012
_diffrn_source 'micro-focus sealed X-ray tube'
_diffrn_source_type 'PhotonJet (Cu) X-ray Source'
_exptl_absorpt_coefficient_mu 1.226
_exptl_absorpt_correction_T_max 1.000
_exptl_absorpt_correction_T_min 0.799
_exptl_absorpt_correction_type gaussian
_exptl_absorpt_process_details
;
CrysAlisPro 1.171.39.31d (Rigaku Oxford Diffraction, 2017)
Numerical absorption correction based on gaussian integration over
			a multifaceted crystal model
Empirical absorption correction using spherical harmonics,
 implemented in SCALE3 ABSPACK scaling algorithm.
;
_exptl_crystal_colour 'clear colourless'
_exptl_crystal_colour_lustre clear
_exptl_crystal_colour_primary colourless
_exptl_crystal_density_diffrn 1.102
_exptl_crystal_description plank
_exptl_crystal_F_000 4600
_exptl_crystal_size_max 0.127
_exptl_crystal_size_mid 0.066
_exptl_crystal_size_min 0.034
_refine_diff_density_max 0.928
_refine_diff_density_min -0.941
_refine_diff_density_rms 0.053
_refine_ls_abs_structure_details
;
 Flack x determined using 9113 quotients [(I+)-(I-)]/[(I+)+(I-)]
 (Parsons, Flack and Wagner, Acta Cryst. B69 (2013) 249-259).
;
_refine_ls_abs_structure_Flack -0.014(5)
_refine_ls_extinction_method none
_refine_ls_goodness_of_fit_ref 1.027
_refine_ls_hydrogen_treatment constr
_refine_ls_matrix_type full
_refine_ls_number_parameters 1464
_refine_ls_number_reflns 27875
_refine_ls_number_restraints 317
_refine_ls_restrained_S_all 1.039
_refine_ls_R_factor_all 0.0647
_refine_ls_R_factor_gt 0.0515
_refine_ls_shift/su_max 0.001
_refine_ls_shift/su_mean 0.000
_refine_ls_structure_factor_coef Fsqd
_refine_ls_weighting_details 'w=1/[\s^2^(Fo^2^)+(0.0806P)^2^+4.8113P] where P=(Fo^2^+2Fc^2^)/3'
_refine_ls_weighting_scheme calc
_refine_ls_wR_factor_gt 0.1339
_refine_ls_wR_factor_ref 0.1432
_reflns_Friedel_coverage 0.842
_reflns_Friedel_fraction_full 1.000
_reflns_Friedel_fraction_max 0.986
_reflns_number_gt 23336
_reflns_number_total 27875
_reflns_threshold_expression 'I > 2\s(I)'
_cod_data_source_file CCDC-1914854.cif
_cod_data_source_block d160815_44_29
_cod_depositor_comments 'Adding full bibliography for 4134283--4134298.cif.'
_cod_database_code 4134296
_shelx_shelxl_version_number 2016/6
_chemical_oxdiff_formula C133H178Br2O13
_shelx_space_group_comment
;
The symmetry employed for this shelxl refinement is uniquely defined
by the following loop, which should always be used as a source of
symmetry information in preference to the above space-group names.
They are only intended as comments.
;
_reflns_odcompleteness_completeness 99.96
_reflns_odcompleteness_iscentric 1
_reflns_odcompleteness_theta 66.97
_olex2_refinement_description
;
1. Fixed Uiso
 At 1.2 times of:
  All C(H) groups, All C(H,H) groups, All C(H,H,H,H) groups
 At 1.5 times of:
  All C(H,H,H) groups, All C(H,H,H,H,H,H) groups, All O(H) groups
2. Restrained distances
 C6-C5 = C5-C4A = C5-C4 = C4-C3 = C4A-C3A = C3-C2 = C3A-C2A = C2-C1 = C2A-C1A
 1.5 with sigma of 0.01
 C11-C10 = C9-C10 = C9-C8 = C9-C8A = C8-C7 = C8A-C7A
 1.5 with sigma of 0.01
 C4C-C3C \\sim C4C-C3D
 with sigma of 0.02
 C2D-C3D \\sim C3C-C2C
 with sigma of 0.02
 C2D-C1C \\sim C2C-C1C
 with sigma of 0.02
 Br2C-C3C \\sim Br2D-C3D
 with sigma of 0.02
 Br1D-C2D \\sim Br1C-C2C
 with sigma of 0.02
 C5D-C2D \\sim C5C-C2C
 with sigma of 0.02
 C6-C5 \\sim C5-C4 \\sim C5-C4A \\sim C4-C3 \\sim C4A-C3A \\sim C3-C2 \\sim
C3A-C2A \\sim C2-C1 \\sim C2A-C1A
 with sigma of 0.02
 C1-C3 \\sim C1A-C3A \\sim C2-C4 \\sim C2A-C4A \\sim C3-C5 \\sim C3A-C5 \\sim
C4-C6 \\sim C4A-C6
 with sigma of 0.02
 C11-C10 \\sim C9-C10 \\sim C9-C8 \\sim C9-C8A \\sim C8-C7 \\sim C8A-C7A
 with sigma of 0.02
 C7A-C9 \\sim C7-C9 \\sim C8A-C10 \\sim C8-C10
 with sigma of 0.02
3. Rigid bond restraints
 C6, C5, C2, C1, C4, C3, C3A, C4A, C2A, C1A
 with sigma for 1-2 distances of 0.01 and sigma for 1-3 distances of 0.01
 C11, C10, C9, C8A, C7A, C8, C7
 with sigma for 1-2 distances of 0.01 and sigma for 1-3 distances of 0.01
4. Uiso/Uaniso restraints and constraints
Uanis(C5C) = Uanis(C5D)
Uanis(C2A) = Uanis(C2)
5. Rigid body (RIGU) restrains
 C1C, Br1C, C2C, C3C, C5C, O1C, C2D, C4C, Br2C, C5D, C3D, Br1D, Br2D
 with sigma for 1-2 distances of 0.004 and sigma for 1-3 distances of 0.004
 C6, C5, C2, C1, C4, C3, C3A, C4A, C2A, C1A
 with sigma for 1-2 distances of 0.004 and sigma for 1-3 distances of 0.004
 C11, C10, C9, C8A, C7A, C8, C7
 with sigma for 1-2 distances of 0.004 and sigma for 1-3 distances of 0.004
6. Others
 Sof(H9BC)=Sof(H9BD)=Sof(H1CD)=Sof(H1CE)=Sof(H4CD)=Sof(H4CE)=Sof(H4CF)=
 Sof(C8A)=Sof(H8AA)=Sof(H8AB)=Sof(C7A)=Sof(H7AA)=Sof(H7AB)=Sof(H7AC)=Sof(Br2D)=
 Sof(C2D)=Sof(C5D)=Sof(H5DA)=Sof(H5DB)=Sof(H5DC)=Sof(C3D)=Sof(H3D)=Sof(Br1D)=1-
 FVAR(1)
 Sof(Br1C)=Sof(H9AA)=Sof(H9AB)=Sof(H1CB)=Sof(H1CC)=Sof(H4CA)=Sof(H4CB)=
 Sof(H4CC)=Sof(C3C)=Sof(H3C)=Sof(C2C)=Sof(Br2C)=Sof(C5C)=Sof(H5CA)=Sof(H5CB)=
 Sof(H5CC)=Sof(C8)=Sof(H8A)=Sof(H8B)=Sof(C7)=Sof(H7A)=Sof(H7B)=Sof(H7C)=FVAR(1)
 Sof(H5BC)=Sof(H5BD)=Sof(C3A)=Sof(H3AA)=Sof(H3AB)=Sof(C4A)=Sof(H4AA)=Sof(H4AB)=
 Sof(C2A)=Sof(H2AA)=Sof(H2AB)=Sof(C1A)=Sof(H1AA)=Sof(H1AB)=Sof(H1AC)=1-FVAR(2)
 Sof(H5AA)=Sof(H5AB)=Sof(C2)=Sof(H2A)=Sof(H2B)=Sof(C1)=Sof(H1A)=Sof(H1B)=
 Sof(H1C)=Sof(C4)=Sof(H4A)=Sof(H4B)=Sof(C3)=Sof(H3A)=Sof(H3B)=FVAR(2)
7.a Ternary CH refined with riding coordinates:
 C34(H34), C49(H49), C51(H51), C59(H59), C3C(H3C), C3D(H3D)
7.b Secondary CH2 refined with riding coordinates:
 C52(H52A,H52B), C61(H61A,H61B), C24(H24A,H24B), C67(H67A,H67B), C12(H12A,
 H12B), C72(H72A,H72B), C18(H18A,H18B), C16(H16A,H16B), C11(H11A,H11B),
 C17(H17A,H17B), C10(H10A,H10B), C22(H22A,H22B), C15(H15A,H15B), C6(H6A,H6B),
 C23(H23A,H23B), C14(H14A,H14B), C21(H21A,H21B), C9(H9BC,H9BD), C9(H9AA,H9AB),
 C1C(H1CB,H1CC), C1C(H1CD,H1CE), C20(H20A,H20B), C5(H5AA,H5AB), C5(H5BC,H5BD),
 C2(H2A,H2B), C8A(H8AA,H8AB), C4(H4A,H4B), C3(H3A,H3B), C3A(H3AA,H3AB),
 C4A(H4AA,H4AB), C2A(H2AA,H2AB), C8(H8A,H8B)
7.c Me refined with riding coordinates:
 C1(H1A,H1B,H1C), C5C(H5CA,H5CB,H5CC), C5D(H5DA,H5DB,H5DC), C1A(H1AA,H1AB,H1AC)
7.d Aromatic/amide H refined with riding coordinates:
 C32(H32), C35(H35), C38(H38), C60(H60)
7.e Idealised Me refined as rotating group:
 C97(H97A,H97B,H97C), C98(H98A,H98B,H98C), C99(H99A,H99B,H99C), C100(H10C,H10D,
 H10E), C101(H10F,H10G,H10H), C102(H10I,H10J,H10K), C103(H10L,H10M,H10N),
 C104(H10O,H10P,H10Q), C105(H10R,H10S,H10T), C106(H10U,H10V,H10W), C107(H10X,
 H10Y,H), C108(H10Z,HA,HB), C109(H10,HC,HD), C110(H11C,H11D,H11E), C111(H11F,
 H11G,H11H), C112(H11I,H11J,H11K), C113(H11L,H11M,H11N), C114(H11O,H11P,H11Q),
 C115(H11R,H11S,H11T), C116(H11U,H11V,H11W), C117(H11X,H11Y,HE), C118(H11Z,HF,
 HG), C119(H11,HH,HI), C120(H12C,H12D,H12E), C121(H12F,H12G,H12H), C122(H12I,
 H12J,H12K), C123(H12L,H12M,H12N), C124(H12O,H12P,H12Q), C125(H12R,H12S,H12T),
 C126(H12U,H12V,H12W), C127(H12X,H12Y,HJ), C4C(H4CA,H4CB,H4CC), C4C(H4CD,H4CE,
 H4CF), C13(H13A,H13B,H13C), C128(H12Z,HK,HL), C19(H19A,H19B,H19C), C7A(H7AA,
 H7AB,H7AC), C7(H7A,H7B,H7C)
7.f Idealised tetrahedral OH refined as rotating group:
 O4(H4), O2(H2), O3(H3), O1(H1), O1C(H1CA)
;
_olex2_date_sample_data_collection 2017-10-23
_olex2_date_sample_submission 2017-10-23
_olex2_submission_original_sample_id d160815_44_29
_olex2_submission_special_instructions 'No special instructions were received'
_oxdiff_exptl_absorpt_empirical_details
;
Empirical correction (ABSPACK) includes:
- Absorption correction using spherical harmonics
- Frame scaling
- Detector area scaling
;
_oxdiff_exptl_absorpt_empirical_full_max 2.197
_oxdiff_exptl_absorpt_empirical_full_min 0.701

loop_
_space_group_symop_operation_xyz
'x, y, z'
'-x+1/2, -y, z+1/2'
'-x, y+1/2, -z+1/2'
'x+1/2, -y+1/2, -z'

loop_
_atom_site_label
_atom_site_type_symbol
_atom_site_fract_x
_atom_site_fract_y
_atom_site_fract_z
_atom_site_U_iso_or_equiv
_atom_site_adp_type
_atom_site_occupancy
_atom_site_site_symmetry_order
_atom_site_calc_flag
_atom_site_refinement_flags_posn
_atom_site_refinement_flags_adp
_atom_site_refinement_flags_occupancy
_atom_site_disorder_assembly
_atom_site_disorder_group
Br1C Br 0.62764(8) 0.53540(8) 0.33731(2) 0.0482(3) Uani 0.659(2) 1 d D U P A 1
O12 O 0.43012(16) 0.32026(12) 0.33333(5) 0.0256(5) Uani 1 1 d . . . . .
O10 O 0.33545(16) 0.66234(12) 0.34675(5) 0.0257(5) Uani 1 1 d . . . . .
O6 O 0.81133(16) 0.40337(12) 0.27443(6) 0.0276(5) Uani 1 1 d . . . . .
O11 O 0.33157(15) 0.40892(12) 0.34812(5) 0.0253(5) Uani 1 1 d . . . . .
O5 O 0.71045(15) 0.31731(12) 0.29031(6) 0.0263(5) Uani 1 1 d . . . . .
O8 O 0.71727(17) 0.74494(13) 0.28804(6) 0.0322(6) Uani 1 1 d . . . . .
O9 O 0.43657(17) 0.74723(12) 0.33110(5) 0.0282(5) Uani 1 1 d . . . . .
O7 O 0.81519(17) 0.65702(13) 0.27245(6) 0.0335(6) Uani 1 1 d . . . . .
O4 O 0.8424(2) 0.44855(16) 0.45311(9) 0.0501(8) Uani 1 1 d . . . . .
H4 H 0.797822 0.439636 0.462272 0.075 Uiso 1 1 calc GR . . . .
O2 O 0.6741(2) 0.60095(16) 0.47492(7) 0.0463(7) Uani 1 1 d . . . . .
H2 H 0.716026 0.619304 0.466845 0.069 Uiso 1 1 calc GR . . . .
O3 O 0.6811(2) 0.45268(16) 0.47735(9) 0.0506(8) Uani 1 1 d . . . . .
H3 H 0.666698 0.493512 0.481528 0.076 Uiso 1 1 calc GR . . . .
O1 O 0.8113(2) 0.64216(19) 0.43998(8) 0.0518(8) Uani 1 1 d . . . . .
H1 H 0.823601 0.606528 0.430195 0.078 Uiso 1 1 calc GR . . . .
O1C O 0.8210(2) 0.5303(2) 0.40228(7) 0.0527(8) Uani 1 1 d . U . . .
H1CA H 0.814406 0.493941 0.412264 0.079 Uiso 1 1 calc GR . . . .
C25 C 0.4518(2) 0.37522(17) 0.28441(8) 0.0236(7) Uani 1 1 d . . . . .
C26 C 0.3520(2) 0.59916(17) 0.29944(7) 0.0238(7) Uani 1 1 d . . . . .
C27 C 0.3135(2) 0.53890(19) 0.43887(8) 0.0261(7) Uani 1 1 d . . . . .
C28 C 0.4841(2) 0.34073(17) 0.30993(8) 0.0240(7) Uani 1 1 d . . . . .
C29 C 0.3504(2) 0.46856(18) 0.30024(7) 0.0233(6) Uani 1 1 d . . . . .
C30 C 0.7036(2) 0.59537(18) 0.24484(8) 0.0269(7) Uani 1 1 d . . . . .
C31 C 0.3403(2) 0.47061(18) 0.33147(7) 0.0225(6) Uani 1 1 d . . . . .
C32 C 0.3565(2) 0.53305(19) 0.28512(7) 0.0241(6) Uani 1 1 d . . . . .
H32 H 0.364054 0.532194 0.264273 0.029 Uiso 1 1 calc R . . . .
C33 C 0.5964(2) 0.37398(17) 0.26227(8) 0.0241(7) Uani 1 1 d . . . . .
C34 C 0.3574(2) 0.39754(17) 0.28367(7) 0.0235(7) Uani 1 1 d . . . . .
H34 H 0.325381 0.362487 0.295617 0.028 Uiso 1 1 calc R . . . .
C35 C 0.5087(2) 0.39107(17) 0.26111(8) 0.0239(7) Uani 1 1 d . . . . .
H35 H 0.487702 0.414006 0.244012 0.029 Uiso 1 1 calc R . . . .
C36 C 0.3420(2) 0.59902(17) 0.33065(7) 0.0235(6) Uani 1 1 d . . . . .
C37 C 0.7724(2) 0.46603(19) 0.26478(7) 0.0253(6) Uani 1 1 d . . . . .
C38 C 0.6676(2) 0.53030(19) 0.23671(7) 0.0252(6) Uani 1 1 d . . . . .
H38 H 0.618944 0.530406 0.224486 0.030 Uiso 1 1 calc R . . . .
C39 C 0.5708(2) 0.32135(17) 0.31190(8) 0.0258(7) Uani 1 1 d . . . . .
C40 C 0.4899(2) 0.72411(17) 0.30772(8) 0.0271(7) Uani 1 1 d . . . . .
C41 C 0.3263(2) 0.53663(18) 0.37924(7) 0.0231(6) Uani 1 1 d . . . . .
C42 C 0.3197(2) 0.53712(18) 0.40642(8) 0.0247(6) Uani 1 1 d . . . . .
C43 C 0.3357(2) 0.53563(18) 0.34719(7) 0.0221(6) Uani 1 1 d . . . . .
C44 C 0.6359(3) 0.80987(18) 0.35750(9) 0.0316(8) Uani 1 1 d . . . . .
C45 C 0.3435(2) 0.48426(19) 0.45436(7) 0.0277(7) Uani 1 1 d . . . . .
C46 C 0.6096(2) 0.78008(18) 0.33540(9) 0.0300(8) Uani 1 1 d . . . . .
C47 C 0.6709(3) 0.84579(19) 0.38330(8) 0.0307(8) Uani 1 1 d . . . . .
C48 C 0.7751(2) 0.59413(18) 0.26391(8) 0.0272(7) Uani 1 1 d . . . . .
C49 C 0.6636(3) 0.66595(19) 0.23575(8) 0.0313(8) Uani 1 1 d . . . . .
H49 H 0.710088 0.701163 0.235621 0.038 Uiso 1 1 calc R . . . .
C50 C 0.6260(2) 0.33933(16) 0.28803(8) 0.0231(6) Uani 1 1 d . . . . .
C51 C 0.3619(2) 0.66859(17) 0.28205(8) 0.0270(7) Uani 1 1 d . . . . .
H51 H 0.330516 0.705170 0.293370 0.032 Uiso 1 1 calc R . . . .
C52 C 0.4095(2) 0.37307(18) 0.35509(8) 0.0259(7) Uani 1 1 d . . . . .
H52A H 0.455892 0.407499 0.356088 0.031 Uiso 1 1 calc R . . . .
H52B H 0.404307 0.350887 0.374800 0.031 Uiso 1 1 calc R . . . .
C53 C 0.6013(2) 0.68822(17) 0.26053(8) 0.0286(7) Uani 1 1 d . . . . .
C54 C 0.3715(2) 0.4282(2) 0.46922(7) 0.0290(7) Uani 1 1 d . . . . .
C55 C 0.6321(3) 0.72340(17) 0.28600(8) 0.0287(7) Uani 1 1 d . . . . .
C56 C 0.5775(2) 0.74231(17) 0.30989(8) 0.0277(7) Uani 1 1 d . . . . .
C57 C 0.7011(2) 0.46463(19) 0.24604(7) 0.0244(6) Uani 1 1 d . . . . .
C58 C 0.5903(2) 0.82855(19) 0.43492(8) 0.0298(7) Uani 1 1 d . . . . .
C59 C 0.6592(2) 0.39439(17) 0.23736(8) 0.0253(7) Uani 1 1 d . . . . .
H59 H 0.704613 0.358240 0.237169 0.030 Uiso 1 1 calc R . . . .
C60 C 0.5137(3) 0.67160(18) 0.25946(8) 0.0283(7) Uani 1 1 d . . . . .
H60 H 0.492512 0.647977 0.242565 0.034 Uiso 1 1 calc R . . . .
C61 C 0.7714(2) 0.36922(19) 0.29949(8) 0.0292(7) Uani 1 1 d . . . . .
H61A H 0.815209 0.346582 0.311791 0.035 Uiso 1 1 calc R . . . .
H61B H 0.742844 0.404746 0.311839 0.035 Uiso 1 1 calc R . . . .
C62 C 0.6508(2) 0.21635(18) 0.38720(8) 0.0302(8) Uani 1 1 d . . . . .
C24 C 0.3237(2) 0.66694(19) 0.25013(8) 0.0293(7) Uani 1 1 d . . . . .
H24A H 0.341264 0.709510 0.239374 0.035 Uiso 1 1 calc R . . . .
H24B H 0.346600 0.626168 0.239362 0.035 Uiso 1 1 calc R . . . .
C63 C 0.7311(3) 0.22149(19) 0.39634(9) 0.0312(8) Uani 1 1 d . . . . .
C64 C 0.4607(2) 0.4234(2) 0.47746(8) 0.0313(8) Uani 1 1 d . . . . .
C65 C 0.7486(3) 0.8942(2) 0.37812(9) 0.0345(8) Uani 1 1 d . . . . .
C66 C 0.6337(3) 0.83569(18) 0.40970(9) 0.0322(8) Uani 1 1 d . . . . .
C67 C 0.7779(3) 0.6931(2) 0.29717(9) 0.0333(8) Uani 1 1 d . . . . .
H67A H 0.822991 0.716115 0.308765 0.040 Uiso 1 1 calc R . . . .
H67B H 0.749785 0.658815 0.310223 0.040 Uiso 1 1 calc R . . . .
C68 C 0.6016(2) 0.28420(18) 0.33803(9) 0.0279(7) Uani 1 1 d . . . . .
C69 C 0.2722(2) 0.60378(19) 0.45365(8) 0.0300(7) Uani 1 1 d . . . . .
C12 C 0.6189(2) 0.39536(19) 0.20567(8) 0.0286(7) Uani 1 1 d . . . . .
H12A H 0.587382 0.351409 0.202542 0.034 Uiso 1 1 calc R . . . .
H12B H 0.578217 0.434400 0.204436 0.034 Uiso 1 1 calc R . . . .
C70 C 0.6060(2) 0.7695(2) 0.45473(9) 0.0324(8) Uani 1 1 d . . . . .
C71 C 0.8799(2) 0.5312(2) 0.29501(8) 0.0298(7) Uani 1 1 d . . . . .
C72 C 0.4138(2) 0.69684(18) 0.35324(8) 0.0280(7) Uani 1 1 d . . . . .
H72A H 0.409193 0.720523 0.372653 0.034 Uiso 1 1 calc R . . . .
H72B H 0.459114 0.661491 0.354775 0.034 Uiso 1 1 calc R . . . .
C73 C 0.6252(3) 0.65472(19) 0.49050(9) 0.0327(8) Uani 1 1 d . . . . .
C74 C 0.5349(3) 0.4169(2) 0.48390(9) 0.0352(8) Uani 1 1 d . . . . .
C75 C 0.8104(2) 0.5303(2) 0.27432(8) 0.0274(7) Uani 1 1 d . . . . .
C18 C 0.3169(2) 0.39864(19) 0.25214(8) 0.0279(7) Uani 1 1 d . . . . .
H18A H 0.343208 0.436161 0.240256 0.033 Uiso 1 1 calc R . . . .
H18B H 0.328179 0.353672 0.242119 0.033 Uiso 1 1 calc R . . . .
C76 C 0.6256(3) 0.25389(18) 0.36022(8) 0.0289(7) Uani 1 1 d . . . . .
C77 C 0.4565(2) 0.68908(17) 0.28281(8) 0.0265(7) Uani 1 1 d . . . . .
C78 C 0.6153(3) 0.7180(2) 0.47093(9) 0.0342(8) Uani 1 1 d . . . . .
C79 C 0.9723(2) 0.6783(2) 0.39076(9) 0.0331(8) Uani 1 1 d . . . . .
C16 C 0.1758(2) 0.4220(2) 0.22343(8) 0.0322(8) Uani 1 1 d . . . . .
H16A H 0.181769 0.379272 0.211325 0.039 Uiso 1 1 calc R . . . .
H16B H 0.203846 0.460664 0.212721 0.039 Uiso 1 1 calc R . . . .
C80 C 0.8435(2) 0.2821(2) 0.42260(8) 0.0314(8) Uani 1 1 d . . . . .
C81 C 1.0215(2) 0.6648(2) 0.36376(9) 0.0330(8) Uani 1 1 d . . . . .
C82 C 0.9355(2) 0.5352(2) 0.31404(8) 0.0320(7) Uani 1 1 d . . . . .
C83 C 0.5818(2) 0.1718(2) 0.40326(9) 0.0320(8) Uani 1 1 d . . . . .
C11 C 0.6855(3) 0.4036(2) 0.18071(8) 0.0339(8) Uani 1 1 d D U . . .
H11A H 0.723159 0.443044 0.185663 0.041 Uiso 1 1 calc R . . . .
H11B H 0.720368 0.360783 0.179875 0.041 Uiso 1 1 calc R . . . .
C84 C 0.3127(3) 0.3653(2) 0.47734(9) 0.0347(8) Uani 1 1 d . . . . .
C85 C 1.0100(2) 0.6033(2) 0.35028(9) 0.0345(8) Uani 1 1 d . . . . .
C86 C 0.9314(3) 0.6856(2) 0.41370(9) 0.0338(8) Uani 1 1 d . . . . .
C17 C 0.2204(2) 0.4109(2) 0.25368(8) 0.0324(8) Uani 1 1 d . . . . .
H17A H 0.209751 0.452279 0.266231 0.039 Uiso 1 1 calc R . . . .
H17B H 0.194227 0.370246 0.263600 0.039 Uiso 1 1 calc R . . . .
C87 C 1.0856(2) 0.7208(2) 0.35264(9) 0.0351(8) Uani 1 1 d . . . . .
C88 C 0.8702(3) 0.3291(2) 0.43834(8) 0.0335(8) Uani 1 1 d . . . . .
C89 C 0.9987(2) 0.5406(2) 0.33703(8) 0.0334(8) Uani 1 1 d . . . . .
C90 C 0.9017(3) 0.3900(2) 0.45648(10) 0.0382(9) Uani 1 1 d . . . . .
C91 C 0.8844(3) 0.6870(2) 0.44217(9) 0.0346(8) Uani 1 1 d . . . . .
C92 C 0.8133(2) 0.22614(19) 0.40294(8) 0.0301(7) Uani 1 1 d . . . . .
C10 C 0.6463(3) 0.4165(2) 0.14990(8) 0.0427(10) Uani 1 1 d D U . . .
H10A H 0.615714 0.461512 0.150391 0.051 Uiso 1 1 calc R . . . .
H10B H 0.604347 0.379406 0.145963 0.051 Uiso 1 1 calc R . . . .
C93 C 0.8807(3) 0.1761(2) 0.38879(8) 0.0326(8) Uani 1 1 d . . . . .
C22 C 0.1874(3) 0.6518(2) 0.21894(9) 0.0360(8) Uani 1 1 d . . . . .
H22A H 0.205385 0.605683 0.211346 0.043 Uiso 1 1 calc R . . . .
H22B H 0.210382 0.687789 0.205449 0.043 Uiso 1 1 calc R . . . .
C94 C 1.0509(2) 0.4742(2) 0.34553(9) 0.0360(8) Uani 1 1 d . . . . .
C15 C 0.0801(3) 0.4395(2) 0.22704(9) 0.0383(9) Uani 1 1 d . . . . .
H15A H 0.051460 0.398744 0.235983 0.046 Uiso 1 1 calc R . . . .
H15B H 0.074349 0.479057 0.240972 0.046 Uiso 1 1 calc R . . . .
C95 C 0.6258(3) 0.4037(2) 0.49250(10) 0.0405(9) Uani 1 1 d . . . . .
C96 C 0.5199(3) 0.8819(2) 0.44389(9) 0.0324(8) Uani 1 1 d . . . . .
C97 C 0.5485(3) 0.1156(2) 0.38101(10) 0.0398(9) Uani 1 1 d . . . . .
H97A H 0.528765 0.138618 0.362925 0.060 Uiso 1 1 calc GR . . . .
H97B H 0.501777 0.089887 0.390075 0.060 Uiso 1 1 calc GR . . . .
H97C H 0.594077 0.083139 0.376109 0.060 Uiso 1 1 calc GR . . . .
C6 C 0.6246(3) 0.6657(2) 0.20397(8) 0.0418(10) Uani 1 1 d D U . . .
H6A H 0.582903 0.627481 0.202658 0.050 Uiso 1 1 calc R . . . .
H6B H 0.594192 0.710215 0.200853 0.050 Uiso 1 1 calc R . . . .
C98 C 0.1768(2) 0.6049(2) 0.44518(9) 0.0357(8) Uani 1 1 d . . . . .
H98A H 0.171120 0.606644 0.423591 0.054 Uiso 1 1 calc GR . . . .
H98B H 0.150021 0.646170 0.453897 0.054 Uiso 1 1 calc GR . . . .
H98C H 0.149371 0.562757 0.452737 0.054 Uiso 1 1 calc GR . . . .
C99 C 0.8368(3) 0.1204(2) 0.36949(10) 0.0397(9) Uani 1 1 d . . . . .
H99A H 0.800086 0.091636 0.381955 0.060 Uiso 1 1 calc GR . . . .
H99B H 0.879374 0.090823 0.360075 0.060 Uiso 1 1 calc GR . . . .
H99C H 0.802946 0.143476 0.354211 0.060 Uiso 1 1 calc GR . . . .
C23 C 0.2260(3) 0.6627(2) 0.25021(9) 0.0352(8) Uani 1 1 d . . . . .
H23A H 0.203001 0.706235 0.258774 0.042 Uiso 1 1 calc R . . . .
H23B H 0.208322 0.623580 0.263138 0.042 Uiso 1 1 calc R . . . .
C100 C 0.7235(3) 0.9491(2) 0.35391(10) 0.0401(9) Uani 1 1 d . . . . .
H10C H 0.707481 0.924811 0.335670 0.060 Uiso 1 1 calc GR . . . .
H10D H 0.771592 0.979767 0.349932 0.060 Uiso 1 1 calc GR . . . .
H10E H 0.675878 0.976948 0.361005 0.060 Uiso 1 1 calc GR . . . .
C101 C 0.7745(3) 0.9323(2) 0.40738(10) 0.0412(9) Uani 1 1 d . . . . .
H10F H 0.728065 0.962133 0.414011 0.062 Uiso 1 1 calc GR . . . .
H10G H 0.824561 0.960914 0.403754 0.062 Uiso 1 1 calc GR . . . .
H10H H 0.787034 0.897605 0.422700 0.062 Uiso 1 1 calc GR . . . .
C102 C 0.5484(3) 0.9193(2) 0.47313(9) 0.0381(9) Uani 1 1 d . . . . .
H10I H 0.560646 0.884330 0.488342 0.057 Uiso 1 1 calc GR . . . .
H10J H 0.503286 0.950139 0.480065 0.057 Uiso 1 1 calc GR . . . .
H10K H 0.599208 0.946942 0.469236 0.057 Uiso 1 1 calc GR . . . .
C103 C 0.2809(3) 0.5998(2) 0.48810(9) 0.0401(9) Uani 1 1 d . . . . .
H10L H 0.253212 0.557416 0.495347 0.060 Uiso 1 1 calc GR . . . .
H10M H 0.254239 0.640774 0.497056 0.060 Uiso 1 1 calc GR . . . .
H10N H 0.340699 0.598670 0.493483 0.060 Uiso 1 1 calc GR . . . .
C104 C 0.3173(3) 0.6708(2) 0.44185(10) 0.0371(9) Uani 1 1 d . . . . .
H10O H 0.377128 0.669219 0.447211 0.056 Uiso 1 1 calc GR . . . .
H10P H 0.291277 0.712213 0.450686 0.056 Uiso 1 1 calc GR . . . .
H10Q H 0.311843 0.672993 0.420263 0.056 Uiso 1 1 calc GR . . . .
C14 C 0.0352(3) 0.4583(3) 0.19796(10) 0.0446(10) Uani 1 1 d . . . . .
H14A H 0.039870 0.418475 0.184092 0.054 Uiso 1 1 calc R . . . .
H14B H 0.064027 0.498715 0.188830 0.054 Uiso 1 1 calc R . . . .
C105 C 0.9872(3) 0.4163(3) 0.44413(11) 0.0481(11) Uani 1 1 d . . . . .
H10R H 0.979609 0.432629 0.423741 0.072 Uiso 1 1 calc GR . . . .
H10S H 1.028251 0.378141 0.444427 0.072 Uiso 1 1 calc GR . . . .
H10T H 1.007856 0.454842 0.456413 0.072 Uiso 1 1 calc GR . . . .
C106 C 0.5078(3) 0.9380(2) 0.41922(10) 0.0409(9) Uani 1 1 d . . . . .
H10U H 0.560584 0.963646 0.416429 0.061 Uiso 1 1 calc GR . . . .
H10V H 0.463184 0.970471 0.425113 0.061 Uiso 1 1 calc GR . . . .
H10W H 0.492028 0.915039 0.400647 0.061 Uiso 1 1 calc GR . . . .
C107 C 0.3455(3) 0.2988(2) 0.46101(11) 0.0433(10) Uani 1 1 d . . . . .
H10X H 0.347406 0.307636 0.439654 0.065 Uiso 1 1 calc GR . . . .
H10Y H 0.307380 0.259640 0.464994 0.065 Uiso 1 1 calc GR . . . .
H H 0.402094 0.287285 0.468133 0.065 Uiso 1 1 calc GR . . . .
C108 C 0.5380(3) 0.6220(2) 0.49658(11) 0.0437(10) Uani 1 1 d . . . . .
H10Z H 0.513597 0.605464 0.477934 0.066 Uiso 1 1 calc GR . . . .
HA H 0.500815 0.657158 0.505379 0.066 Uiso 1 1 calc GR . . . .
HB H 0.544281 0.582738 0.510269 0.066 Uiso 1 1 calc GR . . . .
C109 C 1.1555(3) 0.7302(2) 0.37671(11) 0.0430(10) Uani 1 1 d . . . . .
H10 H 1.129534 0.744541 0.395421 0.065 Uiso 1 1 calc GR . . . .
HC H 1.195586 0.765911 0.370241 0.065 Uiso 1 1 calc GR . . . .
HD H 1.185188 0.685846 0.379550 0.065 Uiso 1 1 calc GR . . . .
C110 C 1.1074(3) 0.4548(3) 0.31866(10) 0.0441(10) Uani 1 1 d . . . . .
H11C H 1.071972 0.447080 0.301200 0.066 Uiso 1 1 calc GR . . . .
H11D H 1.138962 0.412147 0.323134 0.066 Uiso 1 1 calc GR . . . .
H11E H 1.146931 0.492941 0.314704 0.066 Uiso 1 1 calc GR . . . .
C111 C 0.9092(3) 0.3703(3) 0.48959(10) 0.0515(11) Uani 1 1 d . . . . .
H11F H 0.928930 0.410760 0.500865 0.077 Uiso 1 1 calc GR . . . .
H11G H 0.949358 0.331859 0.491819 0.077 Uiso 1 1 calc GR . . . .
H11H H 0.853900 0.355739 0.497047 0.077 Uiso 1 1 calc GR . . . .
C112 C 0.6189(3) 0.1357(2) 0.43111(9) 0.0421(10) Uani 1 1 d . . . . .
H11I H 0.665001 0.104682 0.425196 0.063 Uiso 1 1 calc GR . . . .
H11J H 0.574774 0.108427 0.440926 0.063 Uiso 1 1 calc GR . . . .
H11K H 0.640358 0.171162 0.444784 0.063 Uiso 1 1 calc GR . . . .
C113 C 0.4352(3) 0.8416(2) 0.44838(10) 0.0385(9) Uani 1 1 d . . . . .
H11L H 0.417422 0.821102 0.429531 0.058 Uiso 1 1 calc GR . . . .
H11M H 0.391859 0.874018 0.455410 0.058 Uiso 1 1 calc GR . . . .
H11N H 0.443340 0.804542 0.463035 0.058 Uiso 1 1 calc GR . . . .
C114 C 0.9886(3) 0.4130(3) 0.35224(11) 0.0474(11) Uani 1 1 d . . . . .
H11O H 0.949365 0.427205 0.367861 0.071 Uiso 1 1 calc GR . . . .
H11P H 1.020499 0.372054 0.358789 0.071 Uiso 1 1 calc GR . . . .
H11Q H 0.956967 0.401440 0.334273 0.071 Uiso 1 1 calc GR . . . .
C115 C 1.1069(3) 0.4892(3) 0.37305(10) 0.0439(10) Uani 1 1 d . . . . .
H11R H 1.147353 0.526117 0.368302 0.066 Uiso 1 1 calc GR . . . .
H11S H 1.137346 0.446702 0.378613 0.066 Uiso 1 1 calc GR . . . .
H11T H 1.071216 0.504167 0.389574 0.066 Uiso 1 1 calc GR . . . .
C116 C 0.9317(3) 0.1397(2) 0.41391(10) 0.0410(9) Uani 1 1 d . . . . .
H11U H 0.958883 0.175210 0.426276 0.062 Uiso 1 1 calc GR . . . .
H11V H 0.974848 0.109524 0.405155 0.062 Uiso 1 1 calc GR . . . .
H11W H 0.893544 0.111647 0.426086 0.062 Uiso 1 1 calc GR . . . .
C117 C 0.3170(3) 0.3531(3) 0.51160(9) 0.0456(10) Uani 1 1 d . . . . .
H11X H 0.375244 0.342906 0.517363 0.068 Uiso 1 1 calc GR . . . .
H11Y H 0.280804 0.313693 0.516952 0.068 Uiso 1 1 calc GR . . . .
HE H 0.297682 0.395138 0.521921 0.068 Uiso 1 1 calc GR . . . .
C21 C 0.0890(3) 0.6556(2) 0.21823(10) 0.0406(9) Uani 1 1 d . . . . .
H21A H 0.069088 0.637777 0.198878 0.049 Uiso 1 1 calc R . . . .
H21B H 0.066280 0.624466 0.233787 0.049 Uiso 1 1 calc R . . . .
C9 C 0.7098(3) 0.4182(3) 0.12398(10) 0.0513(11) Uani 1 1 d D U . . .
H9BC H 0.751600 0.380459 0.126634 0.062 Uiso 0.341(2) 1 calc R . P A 2
H9BD H 0.679435 0.409628 0.105174 0.062 Uiso 0.341(2) 1 calc R . P A 2
H9AA H 0.733504 0.370842 0.121528 0.062 Uiso 0.659(2) 1 calc R . P A 1
H9AB H 0.678536 0.429597 0.105623 0.062 Uiso 0.659(2) 1 calc R . P A 1
C118 C 0.2199(3) 0.3803(2) 0.46804(11) 0.0435(10) Uani 1 1 d . . . . .
H11Z H 0.199923 0.422457 0.478065 0.065 Uiso 1 1 calc GR . . . .
HF H 0.184308 0.340663 0.473651 0.065 Uiso 1 1 calc GR . . . .
HG H 0.217184 0.387055 0.446564 0.065 Uiso 1 1 calc GR . . . .
C119 C 0.5078(3) 0.2207(2) 0.41235(11) 0.0446(10) Uani 1 1 d . . . . .
H11 H 0.528125 0.255237 0.426664 0.067 Uiso 1 1 calc GR . . . .
HH H 0.462707 0.192981 0.421337 0.067 Uiso 1 1 calc GR . . . .
HI H 0.486154 0.244664 0.394770 0.067 Uiso 1 1 calc GR . . . .
C120 C 1.1267(3) 0.6976(3) 0.32308(10) 0.0458(10) Uani 1 1 d . . . . .
H12C H 1.157531 0.653970 0.326145 0.069 Uiso 1 1 calc GR . . . .
H12D H 1.165747 0.733831 0.316268 0.069 Uiso 1 1 calc GR . . . .
H12E H 1.082742 0.690494 0.308142 0.069 Uiso 1 1 calc GR . . . .
C121 C 0.8235(3) 0.8492(2) 0.36626(11) 0.0435(10) Uani 1 1 d . . . . .
H12F H 0.838520 0.813850 0.381026 0.065 Uiso 1 1 calc GR . . . .
H12G H 0.872174 0.879303 0.362499 0.065 Uiso 1 1 calc GR . . . .
H12H H 0.806674 0.826105 0.347821 0.065 Uiso 1 1 calc GR . . . .
C1C C 0.7755(3) 0.5241(3) 0.37462(10) 0.0465(10) Uani 1 1 d D U . . .
H1CB H 0.773440 0.474483 0.368577 0.056 Uiso 0.659(2) 1 calc R . P A 1
H1CC H 0.805415 0.550477 0.358996 0.056 Uiso 0.659(2) 1 calc R . P A 1
H1CD H 0.803563 0.489484 0.361696 0.056 Uiso 0.341(2) 1 calc R . P A 2
H1CE H 0.775137 0.569570 0.364239 0.056 Uiso 0.341(2) 1 calc R . P A 2
C122 C 0.9400(3) 0.2216(3) 0.36924(10) 0.0463(10) Uani 1 1 d . . . . .
H12I H 0.907324 0.243000 0.353233 0.069 Uiso 1 1 calc GR . . . .
H12J H 0.984389 0.192193 0.360764 0.069 Uiso 1 1 calc GR . . . .
H12K H 0.965602 0.258203 0.381411 0.069 Uiso 1 1 calc GR . . . .
C123 C 0.6517(3) 0.3301(3) 0.48186(14) 0.0556(13) Uani 1 1 d . . . . .
H12L H 0.642975 0.326535 0.460445 0.083 Uiso 1 1 calc GR . . . .
H12M H 0.617333 0.295024 0.491986 0.083 Uiso 1 1 calc GR . . . .
H12N H 0.711331 0.322220 0.486421 0.083 Uiso 1 1 calc GR . . . .
C124 C 0.6719(4) 0.6755(3) 0.51924(11) 0.0552(13) Uani 1 1 d . . . . .
H12O H 0.677570 0.634546 0.532051 0.083 Uiso 1 1 calc GR . . . .
H12P H 0.639649 0.711661 0.529593 0.083 Uiso 1 1 calc GR . . . .
H12Q H 0.727899 0.693524 0.514288 0.083 Uiso 1 1 calc GR . . . .
C20 C 0.0526(3) 0.7297(3) 0.22296(12) 0.0492(11) Uani 1 1 d . . . . .
H20A H 0.067739 0.745786 0.243104 0.059 Uiso 1 1 calc R . . . .
H20B H 0.079405 0.761920 0.208627 0.059 Uiso 1 1 calc R . . . .
C125 C 0.8490(4) 0.7605(3) 0.44937(13) 0.0580(13) Uani 1 1 d . . . . .
H12R H 0.806594 0.773338 0.434575 0.087 Uiso 1 1 calc GR . . . .
H12S H 0.895002 0.794604 0.449017 0.087 Uiso 1 1 calc GR . . . .
H12T H 0.823114 0.760046 0.469062 0.087 Uiso 1 1 calc GR . . . .
C126 C 0.6357(3) 0.4128(4) 0.52622(11) 0.0618(14) Uani 1 1 d . . . . .
H12U H 0.694477 0.404125 0.531816 0.093 Uiso 1 1 calc GR . . . .
H12V H 0.599047 0.379543 0.536492 0.093 Uiso 1 1 calc GR . . . .
H12W H 0.620043 0.460422 0.531802 0.093 Uiso 1 1 calc GR . . . .
C127 C 1.0383(3) 0.7917(3) 0.34836(14) 0.0574(13) Uani 1 1 d . . . . .
H12X H 0.997730 0.787377 0.332099 0.086 Uiso 1 1 calc GR . . . .
H12Y H 1.079094 0.828449 0.343665 0.086 Uiso 1 1 calc GR . . . .
HJ H 1.008334 0.803804 0.366630 0.086 Uiso 1 1 calc GR . . . .
C4C C 0.5402(3) 0.5370(3) 0.40723(11) 0.0537(11) Uani 1 1 d D U . . .
H4CA H 0.539119 0.585916 0.413550 0.081 Uiso 0.659(2) 1 calc GR . P A 1
H4CB H 0.514123 0.507869 0.422514 0.081 Uiso 0.659(2) 1 calc GR . P A 1
H4CC H 0.508781 0.532085 0.388666 0.081 Uiso 0.659(2) 1 calc GR . P A 1
H4CD H 0.519274 0.571282 0.421560 0.081 Uiso 0.341(2) 1 calc GR . P A 2
H4CE H 0.533226 0.489949 0.415307 0.081 Uiso 0.341(2) 1 calc GR . P A 2
H4CF H 0.508193 0.541160 0.388754 0.081 Uiso 0.341(2) 1 calc GR . P A 2
C13 C -0.0601(3) 0.4765(4) 0.20246(12) 0.0658(15) Uani 1 1 d . . . . .
H13A H -0.085263 0.488719 0.183351 0.099 Uiso 1 1 calc GR . . . .
H13B H -0.065150 0.516036 0.216069 0.099 Uiso 1 1 calc GR . . . .
H13C H -0.089462 0.436005 0.210775 0.099 Uiso 1 1 calc GR . . . .
C128 C 0.9415(4) 0.6599(4) 0.46703(12) 0.0717(18) Uani 1 1 d . . . . .
H12Z H 0.909009 0.656174 0.485406 0.108 Uiso 1 1 calc GR . . . .
HK H 0.988527 0.692275 0.469928 0.108 Uiso 1 1 calc GR . . . .
HL H 0.963493 0.613829 0.461628 0.108 Uiso 1 1 calc GR . . . .
C19 C -0.0439(3) 0.7342(4) 0.21930(15) 0.0677(15) Uani 1 1 d . . . . .
H19A H -0.059716 0.717258 0.199592 0.102 Uiso 1 1 calc GR . . . .
H19B H -0.062096 0.782703 0.221559 0.102 Uiso 1 1 calc GR . . . .
H19C H -0.071211 0.705302 0.234417 0.102 Uiso 1 1 calc GR . . . .
C3C C 0.6315(5) 0.5140(3) 0.40248(16) 0.0365(14) Uani 0.659(2) 1 d D U P A 1
H3C H 0.661714 0.522730 0.421548 0.044 Uiso 0.659(2) 1 calc R . P A 1
C5 C 0.6891(4) 0.6567(3) 0.17929(11) 0.0721(17) Uani 1 1 d D U . . .
H5AA H 0.720511 0.613083 0.183190 0.087 Uiso 0.533(9) 1 calc R . P B 1
H5AB H 0.657790 0.649970 0.160547 0.087 Uiso 0.533(9) 1 calc R . P B 1
H5BC H 0.735402 0.689388 0.184118 0.087 Uiso 0.467(9) 1 calc R . P B 2
H5BD H 0.712426 0.609267 0.181985 0.087 Uiso 0.467(9) 1 calc R . P B 2
C2C C 0.6822(4) 0.5532(3) 0.37783(13) 0.0351(13) Uani 0.659(2) 1 d D U P A 1
C2 C 0.7690(13) 0.7252(13) 0.1178(3) 0.093(4) Uani 0.533(9) 1 d D U P B 1
H2A H 0.743220 0.771964 0.119700 0.111 Uiso 0.533(9) 1 calc R . P B 1
H2B H 0.723336 0.691950 0.112881 0.111 Uiso 0.533(9) 1 calc R . P B 1
C8A C 0.7560(11) 0.4889(8) 0.1221(5) 0.052(5) Uani 0.341(2) 1 d D U P A 2
H8AA H 0.787197 0.497223 0.140720 0.063 Uiso 0.341(2) 1 calc R . P A 2
H8AB H 0.714246 0.526805 0.119660 0.063 Uiso 0.341(2) 1 calc R . P A 2
C1 C 0.8316(16) 0.7269(17) 0.0916(4) 0.091(9) Uani 0.533(9) 1 d D U P B 1
H1A H 0.801767 0.740522 0.073532 0.136 Uiso 0.533(9) 1 calc R . P B 1
H1B H 0.876307 0.760719 0.095793 0.136 Uiso 0.533(9) 1 calc R . P B 1
H1C H 0.856374 0.680508 0.088957 0.136 Uiso 0.533(9) 1 calc R . P B 1
C4 C 0.7498(5) 0.7114(4) 0.17458(19) 0.052(2) Uani 0.533(9) 1 d D U P B 1
H4A H 0.786706 0.713787 0.192218 0.062 Uiso 0.533(9) 1 calc R . P B 1
H4B H 0.719035 0.756240 0.173333 0.062 Uiso 0.533(9) 1 calc R . P B 1
C7A C 0.818(2) 0.490(2) 0.0957(9) 0.128(19) Uani 0.341(2) 1 d D U P A 2
H7AA H 0.817245 0.536212 0.086424 0.191 Uiso 0.341(2) 1 calc GR . P A 2
H7AB H 0.801761 0.454656 0.081228 0.191 Uiso 0.341(2) 1 calc GR . P A 2
H7AC H 0.875306 0.480123 0.102916 0.191 Uiso 0.341(2) 1 calc GR . P A 2
Br2C Br 0.63405(6) 0.41104(4) 0.39588(2) 0.0530(3) Uani 0.659(2) 1 d D U P A 1
C5C C 0.6875(7) 0.6297(5) 0.3825(3) 0.074(3) Uani 0.659(2) 1 d D U P A 1
H5CA H 0.719920 0.650877 0.366401 0.111 Uiso 0.659(2) 1 calc R . P A 1
H5CB H 0.630655 0.649548 0.382861 0.111 Uiso 0.659(2) 1 calc R . P A 1
H5CC H 0.715576 0.639135 0.401439 0.111 Uiso 0.659(2) 1 calc R . P A 1
Br2D Br 0.64207(16) 0.64833(9) 0.38542(4) 0.0663(7) Uani 0.341(2) 1 d D U P A 2
C2D C 0.6826(8) 0.5004(6) 0.3811(3) 0.041(2) Uani 0.341(2) 1 d D U P A 2
C5D C 0.6922(13) 0.4255(8) 0.3900(5) 0.074(3) Uani 0.341(2) 1 d D U P A 2
H5DA H 0.725221 0.400656 0.375012 0.111 Uiso 0.341(2) 1 calc R . P A 2
H5DB H 0.721213 0.422857 0.409131 0.111 Uiso 0.341(2) 1 calc R . P A 2
H5DC H 0.636422 0.403895 0.391735 0.111 Uiso 0.341(2) 1 calc R . P A 2
C3D C 0.6329(9) 0.5505(8) 0.4011(3) 0.045(3) Uani 0.341(2) 1 d D U P A 2
H3D H 0.661893 0.550318 0.420791 0.054 Uiso 0.341(2) 1 calc R . P A 2
Br1D Br 0.62909(17) 0.50269(15) 0.33976(5) 0.0533(6) Uani 0.341(2) 1 d D U P A 2
C3 C 0.8057(8) 0.7050(6) 0.1472(2) 0.077(4) Uani 0.533(9) 1 d D U P B 1
H3A H 0.856521 0.733915 0.150567 0.092 Uiso 0.533(9) 1 calc R . P B 1
H3B H 0.824693 0.655900 0.145829 0.092 Uiso 0.533(9) 1 calc R . P B 1
C3A C 0.7478(8) 0.6730(7) 0.1260(3) 0.079(4) Uani 0.467(9) 1 d D U P B 2
H3AA H 0.726346 0.660284 0.106167 0.094 Uiso 0.467(9) 1 calc R . P B 2
H3AB H 0.792184 0.638833 0.131177 0.094 Uiso 0.467(9) 1 calc R . P B 2
C4A C 0.6756(6) 0.6640(6) 0.14809(16) 0.050(3) Uani 0.467(9) 1 d D U P B 2
H4AA H 0.637741 0.704551 0.145425 0.060 Uiso 0.467(9) 1 calc R . P B 2
H4AB H 0.643502 0.622366 0.141674 0.060 Uiso 0.467(9) 1 calc R . P B 2
C2A C 0.7896(16) 0.7447(11) 0.1235(4) 0.093(4) Uani 0.467(9) 1 d D U P B 2
H2AA H 0.821423 0.753664 0.141992 0.111 Uiso 0.467(9) 1 calc R . P B 2
H2AB H 0.744705 0.780465 0.122184 0.111 Uiso 0.467(9) 1 calc R . P B 2
C1A C 0.8497(16) 0.7547(16) 0.0972(4) 0.071(6) Uani 0.467(9) 1 d D U P B 2
H1AA H 0.872993 0.801993 0.097607 0.106 Uiso 0.467(9) 1 calc R . P B 2
H1AB H 0.895746 0.720714 0.098510 0.106 Uiso 0.467(9) 1 calc R . P B 2
H1AC H 0.818825 0.747585 0.078650 0.106 Uiso 0.467(9) 1 calc R . P B 2
C8 C 0.7813(7) 0.4686(8) 0.1270(3) 0.087(5) Uani 0.659(2) 1 d D U P A 1
H8A H 0.814158 0.456915 0.144916 0.104 Uiso 0.659(2) 1 calc R . P A 1
H8B H 0.758433 0.516251 0.129488 0.104 Uiso 0.659(2) 1 calc R . P A 1
C7 C 0.8408(10) 0.4674(14) 0.0996(3) 0.119(9) Uani 0.659(2) 1 d D U P A 1
H7A H 0.808224 0.477369 0.081650 0.178 Uiso 0.659(2) 1 calc GR . P A 1
H7B H 0.866878 0.421214 0.097840 0.178 Uiso 0.659(2) 1 calc GR . P A 1
H7C H 0.884826 0.502751 0.102009 0.178 Uiso 0.659(2) 1 calc GR . P A 1

loop_
_atom_site_aniso_label
_atom_site_aniso_U_11
_atom_site_aniso_U_22
_atom_site_aniso_U_33
_atom_site_aniso_U_23
_atom_site_aniso_U_13
_atom_site_aniso_U_12
Br1C 0.0516(5) 0.0594(7) 0.0335(4) -0.0024(5) -0.0039(3) 0.0022(6)
O12 0.0307(13) 0.0186(11) 0.0274(12) 0.0012(9) 0.0017(10) -0.0005(9)
O10 0.0299(12) 0.0204(11) 0.0269(12) -0.0046(9) 0.0016(10) 0.0027(9)
O6 0.0240(12) 0.0224(11) 0.0362(13) 0.0007(10) -0.0002(10) 0.0016(10)
O11 0.0249(12) 0.0221(11) 0.0290(12) 0.0044(9) 0.0013(9) 0.0000(10)
O5 0.0230(12) 0.0196(11) 0.0364(13) -0.0005(9) -0.0035(10) 0.0009(9)
O8 0.0346(14) 0.0196(11) 0.0424(15) -0.0038(10) 0.0055(12) -0.0048(10)
O9 0.0379(14) 0.0188(11) 0.0280(12) -0.0009(9) 0.0072(10) 0.0010(10)
O7 0.0312(13) 0.0229(12) 0.0463(15) -0.0079(11) 0.0090(12) -0.0078(10)
O4 0.0411(17) 0.0363(16) 0.073(2) -0.0100(14) 0.0001(16) 0.0002(12)
O2 0.0452(17) 0.0391(16) 0.0545(18) 0.0070(14) 0.0142(15) 0.0092(14)
O3 0.0401(17) 0.0413(17) 0.070(2) 0.0054(15) 0.0050(15) -0.0042(13)
O1 0.0456(18) 0.055(2) 0.054(2) -0.0045(16) 0.0121(15) -0.0086(15)
O1C 0.0412(16) 0.066(2) 0.0511(18) -0.0067(17) -0.0011(13) -0.0028(17)
C25 0.0248(16) 0.0171(14) 0.0288(17) -0.0019(12) -0.0040(13) -0.0016(12)
C26 0.0238(16) 0.0230(15) 0.0246(16) 0.0013(13) -0.0016(12) 0.0032(13)
C27 0.0216(15) 0.0297(17) 0.0270(16) 0.0003(14) -0.0017(12) -0.0038(14)
C28 0.0260(17) 0.0166(15) 0.0294(17) -0.0007(12) -0.0025(13) -0.0009(12)
C29 0.0212(15) 0.0220(14) 0.0268(15) 0.0000(13) -0.0030(12) 0.0014(14)
C30 0.0312(18) 0.0236(16) 0.0260(17) 0.0001(13) 0.0070(13) -0.0004(14)
C31 0.0206(14) 0.0217(14) 0.0251(15) 0.0034(13) -0.0021(11) -0.0002(13)
C32 0.0250(16) 0.0235(15) 0.0239(15) 0.0006(13) -0.0032(12) 0.0020(14)
C33 0.0290(17) 0.0161(14) 0.0273(17) -0.0046(12) -0.0011(14) -0.0014(13)
C34 0.0256(17) 0.0204(15) 0.0243(15) 0.0000(12) -0.0021(13) -0.0018(13)
C35 0.0259(17) 0.0209(15) 0.0249(16) -0.0004(12) -0.0040(13) 0.0010(13)
C36 0.0222(15) 0.0212(15) 0.0270(16) -0.0021(12) -0.0007(12) 0.0034(12)
C37 0.0270(16) 0.0194(14) 0.0296(16) -0.0008(14) 0.0020(13) -0.0004(14)
C38 0.0298(16) 0.0233(15) 0.0224(15) -0.0014(13) 0.0024(12) -0.0006(15)
C39 0.0300(18) 0.0161(15) 0.0311(18) -0.0012(13) -0.0024(14) 0.0007(13)
C40 0.0346(19) 0.0180(15) 0.0287(17) 0.0001(13) 0.0047(14) 0.0041(14)
C41 0.0200(14) 0.0213(14) 0.0282(16) -0.0004(13) -0.0013(12) 0.0003(13)
C42 0.0208(15) 0.0234(15) 0.0298(17) -0.0006(13) 0.0000(12) -0.0007(13)
C43 0.0179(14) 0.0239(14) 0.0246(15) 0.0019(13) 0.0001(11) 0.0012(13)
C44 0.036(2) 0.0224(16) 0.0363(19) -0.0023(14) 0.0043(16) -0.0015(15)
C45 0.0253(16) 0.0341(18) 0.0237(16) -0.0022(13) 0.0015(13) -0.0024(14)
C46 0.036(2) 0.0194(15) 0.0345(19) -0.0014(14) 0.0043(15) -0.0003(14)
C47 0.036(2) 0.0231(16) 0.0329(19) -0.0019(14) 0.0011(15) 0.0004(15)
C48 0.0314(18) 0.0191(15) 0.0310(17) -0.0046(13) 0.0081(14) -0.0056(14)
C49 0.042(2) 0.0215(16) 0.0299(18) 0.0010(13) 0.0067(16) 0.0005(15)
C50 0.0221(15) 0.0175(14) 0.0295(16) -0.0021(12) -0.0042(13) 0.0025(13)
C51 0.0335(19) 0.0198(15) 0.0276(17) 0.0010(12) -0.0004(15) 0.0037(14)
C52 0.0312(18) 0.0234(16) 0.0231(16) 0.0029(13) -0.0023(14) 0.0013(14)
C53 0.038(2) 0.0161(15) 0.0322(18) 0.0025(13) 0.0029(15) 0.0004(14)
C54 0.0288(17) 0.0374(19) 0.0208(15) 0.0019(13) -0.0001(14) 0.0026(15)
C55 0.0357(19) 0.0168(14) 0.0334(18) 0.0010(13) 0.0045(16) -0.0023(14)
C56 0.037(2) 0.0155(15) 0.0307(18) -0.0018(13) 0.0014(15) -0.0023(13)
C57 0.0255(16) 0.0232(15) 0.0244(15) -0.0028(13) 0.0030(12) 0.0021(14)
C58 0.0315(19) 0.0261(17) 0.0320(18) -0.0007(14) -0.0028(15) -0.0031(14)
C59 0.0259(17) 0.0206(15) 0.0293(17) -0.0029(13) -0.0023(13) 0.0017(13)
C60 0.041(2) 0.0199(15) 0.0245(17) 0.0007(13) -0.0002(15) 0.0024(14)
C61 0.0301(18) 0.0257(17) 0.0318(18) 0.0007(14) -0.0042(15) -0.0014(14)
C62 0.036(2) 0.0220(15) 0.0324(19) -0.0005(13) -0.0060(15) 0.0060(14)
C24 0.0337(19) 0.0267(16) 0.0275(17) 0.0044(14) -0.0034(15) 0.0054(15)
C63 0.041(2) 0.0229(16) 0.0301(18) 0.0017(14) -0.0046(16) 0.0014(15)
C64 0.034(2) 0.0336(19) 0.0264(17) 0.0025(14) 0.0020(15) 0.0003(15)
C65 0.039(2) 0.0251(18) 0.040(2) -0.0038(15) 0.0061(16) 0.0001(15)
C66 0.0371(19) 0.0212(15) 0.0382(19) -0.0040(14) -0.0022(16) -0.0016(15)
C67 0.035(2) 0.0243(17) 0.040(2) -0.0073(15) 0.0011(17) -0.0032(15)
C68 0.0307(18) 0.0194(15) 0.0337(18) -0.0001(14) -0.0011(15) 0.0014(13)
C69 0.0291(18) 0.0298(18) 0.0310(18) -0.0060(14) 0.0022(14) -0.0010(14)
C12 0.0314(18) 0.0271(17) 0.0272(17) -0.0053(13) -0.0011(14) 0.0013(14)
C70 0.0322(19) 0.0293(18) 0.0358(19) -0.0035(15) 0.0010(15) -0.0022(15)
C71 0.0262(16) 0.0285(16) 0.0348(17) -0.0059(15) 0.0072(14) -0.0031(15)
C72 0.0359(19) 0.0220(16) 0.0259(17) -0.0009(13) -0.0016(14) -0.0019(14)
C73 0.036(2) 0.0273(17) 0.0346(19) 0.0027(14) 0.0010(16) 0.0016(16)
C74 0.036(2) 0.037(2) 0.0334(19) 0.0022(16) -0.0009(16) 0.0020(16)
C75 0.0248(16) 0.0271(16) 0.0304(17) -0.0043(15) 0.0036(13) -0.0018(15)
C18 0.0287(17) 0.0268(17) 0.0282(17) -0.0020(14) 0.0001(14) -0.0003(14)
C76 0.0319(18) 0.0246(16) 0.0303(18) 0.0013(14) -0.0037(15) 0.0003(15)
C77 0.0354(19) 0.0172(15) 0.0269(17) 0.0036(13) -0.0015(14) 0.0034(13)
C78 0.033(2) 0.0335(19) 0.036(2) -0.0005(16) 0.0005(16) -0.0007(16)
C79 0.0284(18) 0.0338(19) 0.037(2) -0.0047(15) -0.0013(15) -0.0029(15)
C16 0.0306(19) 0.0360(19) 0.0300(18) -0.0032(15) -0.0053(15) -0.0002(15)
C80 0.0326(19) 0.0297(18) 0.0321(18) 0.0006(15) -0.0026(15) 0.0007(15)
C81 0.0238(18) 0.040(2) 0.0348(19) -0.0037(16) 0.0013(14) -0.0028(15)
C82 0.0263(17) 0.0357(18) 0.0339(18) -0.0074(16) 0.0055(14) -0.0051(16)
C83 0.0329(19) 0.0291(18) 0.0339(19) 0.0060(15) -0.0001(15) 0.0013(15)
C11 0.038(2) 0.0353(19) 0.0282(18) -0.0027(15) 0.0022(15) 0.0018(16)
C84 0.0329(19) 0.037(2) 0.035(2) 0.0045(16) 0.0014(16) 0.0000(16)
C85 0.0224(17) 0.048(2) 0.0335(19) -0.0066(17) 0.0027(14) -0.0068(16)
C86 0.0305(19) 0.035(2) 0.036(2) -0.0024(15) 0.0003(16) -0.0006(15)
C17 0.0280(18) 0.038(2) 0.0310(18) -0.0015(16) -0.0048(14) -0.0043(16)
C87 0.0268(18) 0.036(2) 0.043(2) 0.0005(16) 0.0025(16) -0.0021(15)
C88 0.0335(19) 0.0340(18) 0.0331(19) 0.0002(15) 0.0006(16) -0.0019(16)
C89 0.0220(16) 0.045(2) 0.0334(18) -0.0092(17) 0.0065(14) -0.0056(16)
C90 0.037(2) 0.036(2) 0.042(2) -0.0060(17) 0.0008(17) -0.0035(17)
C91 0.032(2) 0.040(2) 0.0315(19) -0.0015(15) 0.0022(15) 0.0006(16)
C92 0.0333(19) 0.0243(16) 0.0327(19) 0.0056(14) -0.0048(15) -0.0016(14)
C10 0.057(3) 0.042(2) 0.0292(19) 0.0013(16) -0.0002(17) -0.007(2)
C93 0.038(2) 0.0297(18) 0.0304(18) 0.0021(14) -0.0012(15) -0.0020(15)
C22 0.041(2) 0.035(2) 0.033(2) 0.0002(16) -0.0039(16) -0.0011(17)
C94 0.0243(17) 0.045(2) 0.039(2) -0.0058(18) 0.0009(14) -0.0054(17)
C15 0.030(2) 0.048(2) 0.036(2) -0.0057(17) -0.0036(16) -0.0007(17)
C95 0.0317(19) 0.041(2) 0.049(2) 0.0079(18) -0.0033(18) -0.0013(18)
C96 0.034(2) 0.0296(18) 0.0336(19) 0.0005(15) -0.0012(15) -0.0003(15)
C97 0.046(2) 0.0283(19) 0.045(2) 0.0048(16) -0.0067(18) -0.0023(17)
C6 0.069(3) 0.0276(18) 0.0288(18) 0.0071(15) 0.0079(19) 0.0136(19)
C98 0.0295(19) 0.0347(19) 0.043(2) -0.0059(16) 0.0045(16) 0.0021(16)
C99 0.046(2) 0.034(2) 0.040(2) -0.0043(16) -0.0001(18) -0.0025(18)
C23 0.038(2) 0.036(2) 0.0320(19) 0.0030(16) -0.0036(16) 0.0045(17)
C100 0.050(2) 0.0284(19) 0.042(2) -0.0022(16) 0.0057(19) -0.0067(17)
C101 0.045(2) 0.033(2) 0.045(2) -0.0039(17) 0.0002(19) -0.0066(18)
C102 0.042(2) 0.034(2) 0.038(2) -0.0056(16) 0.0010(17) -0.0018(17)
C103 0.038(2) 0.049(2) 0.033(2) -0.0121(18) 0.0032(16) -0.0015(18)
C104 0.033(2) 0.0292(18) 0.049(2) -0.0049(16) 0.0031(17) -0.0021(16)
C14 0.035(2) 0.058(3) 0.041(2) -0.003(2) -0.0073(17) 0.003(2)
C105 0.041(2) 0.053(3) 0.050(3) -0.007(2) 0.0041(19) -0.010(2)
C106 0.042(2) 0.038(2) 0.043(2) 0.0102(18) -0.0010(18) 0.0044(18)
C107 0.041(2) 0.039(2) 0.050(2) -0.0014(18) -0.0009(19) -0.0006(18)
C108 0.044(2) 0.034(2) 0.054(3) 0.0052(18) 0.009(2) -0.0023(18)
C109 0.033(2) 0.045(2) 0.051(3) -0.0074(19) 0.0005(18) -0.0089(18)
C110 0.035(2) 0.052(3) 0.046(2) -0.0097(19) 0.0024(17) 0.0044(18)
C111 0.060(3) 0.053(3) 0.041(2) -0.004(2) -0.007(2) -0.011(2)
C112 0.047(2) 0.040(2) 0.039(2) 0.0135(17) -0.0014(19) -0.0026(19)
C113 0.037(2) 0.039(2) 0.039(2) 0.0041(17) 0.0018(17) -0.0001(17)
C114 0.042(2) 0.048(2) 0.051(3) 0.008(2) -0.009(2) -0.013(2)
C115 0.033(2) 0.057(3) 0.042(2) 0.0003(19) -0.0036(17) -0.0093(18)
C116 0.040(2) 0.044(2) 0.039(2) -0.0014(18) -0.0001(18) 0.0107(18)
C117 0.050(3) 0.052(2) 0.034(2) 0.0118(19) 0.0040(19) -0.006(2)
C21 0.041(2) 0.044(2) 0.037(2) 0.0062(18) -0.0051(17) -0.0049(18)
C9 0.068(3) 0.052(3) 0.034(2) -0.0006(19) 0.003(2) 0.008(2)
C118 0.035(2) 0.041(2) 0.055(3) 0.0055(19) -0.0032(19) -0.0036(18)
C119 0.042(2) 0.037(2) 0.054(3) 0.0033(19) 0.007(2) 0.0011(19)
C120 0.036(2) 0.061(3) 0.040(2) 0.004(2) 0.0052(19) -0.002(2)
C121 0.038(2) 0.039(2) 0.054(3) -0.0040(19) 0.0090(19) 0.0007(18)
C1C 0.037(2) 0.060(3) 0.042(2) -0.007(2) -0.0010(17) -0.002(2)
C122 0.052(3) 0.045(2) 0.042(2) -0.0029(19) 0.012(2) -0.010(2)
C123 0.037(2) 0.042(2) 0.088(4) 0.001(2) -0.008(2) 0.0060(19)
C124 0.076(4) 0.042(2) 0.048(3) 0.005(2) -0.022(2) -0.006(2)
C20 0.039(2) 0.055(3) 0.054(3) 0.008(2) -0.002(2) 0.003(2)
C125 0.066(3) 0.048(3) 0.061(3) -0.010(2) 0.022(3) -0.001(2)
C126 0.048(3) 0.088(4) 0.049(3) 0.005(3) -0.013(2) 0.002(3)
C127 0.043(3) 0.049(3) 0.081(4) 0.016(3) 0.010(2) 0.007(2)
C4C 0.036(2) 0.077(3) 0.048(2) 0.006(3) 0.0040(18) 0.001(2)
C13 0.036(2) 0.104(5) 0.057(3) -0.009(3) -0.012(2) 0.015(3)
C128 0.054(3) 0.121(5) 0.040(3) 0.010(3) -0.001(2) 0.020(3)
C19 0.044(3) 0.084(4) 0.074(4) 0.016(3) 0.009(3) 0.011(3)
C3C 0.044(3) 0.034(3) 0.032(3) 0.000(3) 0.002(3) -0.002(3)
C5 0.114(5) 0.061(3) 0.041(3) 0.015(2) 0.028(3) 0.046(3)
C2C 0.040(3) 0.034(3) 0.031(3) -0.002(2) -0.004(2) -0.006(2)
C2 0.103(10) 0.111(10) 0.063(6) 0.033(7) 0.034(6) 0.048(6)
C8A 0.047(10) 0.067(8) 0.043(10) 0.010(7) -0.012(7) -0.009(7)
C1 0.067(13) 0.16(3) 0.048(8) 0.017(11) 0.012(8) 0.042(12)
C4 0.058(5) 0.053(5) 0.045(4) 0.011(4) 0.021(4) 0.027(4)
C7A 0.07(2) 0.16(3) 0.14(3) 0.06(3) 0.05(2) 0.00(2)
Br2C 0.0651(6) 0.0320(4) 0.0619(5) 0.0000(3) -0.0137(4) -0.0068(3)
C5C 0.047(4) 0.048(4) 0.126(8) 0.025(4) -0.003(5) 0.008(4)
Br2D 0.0891(16) 0.0361(8) 0.0737(12) -0.0100(7) -0.0351(11) 0.0054(9)
C2D 0.047(6) 0.039(6) 0.036(6) 0.000(5) -0.011(5) -0.005(5)
C5D 0.047(4) 0.048(4) 0.126(8) 0.025(4) -0.003(5) 0.008(4)
C3D 0.048(6) 0.056(7) 0.032(6) 0.002(7) 0.004(6) 0.005(7)
Br1D 0.0598(11) 0.0571(13) 0.0430(9) -0.0109(10) -0.0096(8) 0.0021(12)
C3 0.102(9) 0.065(7) 0.063(6) 0.018(5) 0.045(6) 0.025(6)
C3A 0.073(8) 0.106(9) 0.057(7) 0.043(7) 0.035(6) 0.056(6)
C4A 0.065(6) 0.051(5) 0.035(4) -0.002(4) 0.006(4) 0.014(5)
C2A 0.103(10) 0.111(10) 0.063(6) 0.033(7) 0.034(6) 0.048(6)
C1A 0.049(9) 0.117(18) 0.048(8) 0.025(10) 0.003(7) 0.027(9)
C8 0.059(7) 0.164(13) 0.037(5) -0.009(7) 0.002(5) -0.030(8)
C7 0.064(8) 0.24(3) 0.056(6) 0.040(12) 0.015(5) -0.013(12)

loop_
_atom_type_symbol
_atom_type_description
_atom_type_scat_dispersion_real
_atom_type_scat_dispersion_imag
_atom_type_scat_source
C C 0.0181 0.0091 'International Tables Vol C Tables 4.2.6.8 and 6.1.1.4'
H H 0.0000 0.0000 'International Tables Vol C Tables 4.2.6.8 and 6.1.1.4'
Br Br -0.6763 1.2805 'International Tables Vol C Tables 4.2.6.8 and 6.1.1.4'
O O 0.0492 0.0322 'International Tables Vol C Tables 4.2.6.8 and 6.1.1.4'

loop_
_exptl_crystal_face_index_h
_exptl_crystal_face_index_k
_exptl_crystal_face_index_l
_exptl_crystal_face_perp_dist
0 1 29 0.0172
-2 12 -8 0.0363
0 10 18 0.0232
4 -11 0 0.0470
-10 -2 -7 0.0572
9 -3 9 0.0565
-1 -12 6 0.0312
8 3 17 0.0498
-1 -9 20 0.0270
10 0 -2 0.0644
-1 -12 -5 0.0369
-10 1 2 0.0617
1 12 5 0.0267
5 6 21 0.0427
7 8 1 0.0585
-6 -6 19 0.0528
-4 6 -22 0.0387
0 -1 -29 0.0172
8 -6 -13 0.0586

loop_
_geom_angle_atom_site_label_1
_geom_angle_atom_site_label_2
_geom_angle_atom_site_label_3
_geom_angle
_geom_angle_site_symmetry_1
_geom_angle_site_symmetry_3
_geom_angle_publ_flag
C28 O12 C52 116.7(2) . . ?
C36 O10 C72 115.8(3) . . ?
C37 O6 C61 115.5(3) . . ?
C31 O11 C52 115.5(3) . . ?
C50 O5 C61 116.8(3) . . ?
C55 O8 C67 117.0(3) . . ?
C40 O9 C72 117.1(3) . . ?
C48 O7 C67 115.8(3) . . ?
C90 O4 H4 109.5 . . ?
C73 O2 H2 109.5 . . ?
C95 O3 H3 109.5 . . ?
C91 O1 H1 109.5 . . ?
C1C O1C H1CA 109.5 . . ?
C28 C25 C34 119.4(3) . . ?
C35 C25 C28 118.0(3) . . ?
C35 C25 C34 122.5(3) . . ?
C32 C26 C51 121.9(3) . . ?
C36 C26 C32 117.1(3) . . ?
C36 C26 C51 121.0(3) . . ?
C42 C27 C69 118.3(3) . . ?
C45 C27 C42 118.5(3) . . ?
C45 C27 C69 123.2(3) . . ?
O12 C28 C25 121.0(3) . . ?
O12 C28 C39 117.7(3) . . ?
C25 C28 C39 121.2(3) . . ?
C31 C29 C34 120.6(3) . . ?
C32 C29 C31 117.6(3) . . ?
C32 C29 C34 121.8(3) . . ?
C38 C30 C48 117.5(3) . . ?
C38 C30 C49 122.2(3) . . ?
C48 C30 C49 120.1(3) . . ?
O11 C31 C29 121.2(3) . . ?
O11 C31 C43 117.4(3) . . ?
C29 C31 C43 121.4(3) . . ?
C26 C32 H32 118.2 . . ?
C29 C32 C26 123.7(3) . . ?
C29 C32 H32 118.2 . . ?
C35 C33 C59 122.7(3) . . ?
C50 C33 C35 117.3(3) . . ?
C50 C33 C59 120.0(3) . . ?
C25 C34 H34 107.0 . . ?
C25 C34 C18 114.7(3) . . ?
C29 C34 C25 107.3(3) . . ?
C29 C34 H34 107.0 . . ?
C29 C34 C18 113.4(3) . . ?
C18 C34 H34 107.0 . . ?
C25 C35 C33 122.9(3) . . ?
C25 C35 H35 118.6 . . ?
C33 C35 H35 118.6 . . ?
O10 C36 C43 117.0(3) . . ?
C26 C36 O10 121.1(3) . . ?
C26 C36 C43 121.9(3) . . ?
O6 C37 C75 116.8(3) . . ?
C57 C37 O6 121.1(3) . . ?
C57 C37 C75 122.1(3) . . ?
C30 C38 H38 118.4 . . ?
C30 C38 C57 123.2(3) . . ?
C57 C38 H38 118.4 . . ?
C28 C39 C50 118.7(3) . . ?
C28 C39 C68 120.0(3) . . ?
C50 C39 C68 121.3(3) . . ?
O9 C40 C56 116.7(3) . . ?
C77 C40 O9 121.1(3) . . ?
C77 C40 C56 122.2(3) . . ?
C42 C41 C43 179.0(4) . . ?
C41 C42 C27 178.6(4) . . ?
C31 C43 C41 120.5(3) . . ?
C36 C43 C31 118.4(3) . . ?
C36 C43 C41 121.0(3) . . ?
C46 C44 C47 177.5(4) . . ?
C54 C45 C27 177.8(4) . . ?
C44 C46 C56 177.7(4) . . ?
C44 C47 C65 117.4(3) . . ?
C66 C47 C44 118.1(3) . . ?
C66 C47 C65 124.4(3) . . ?
O7 C48 C30 120.5(3) . . ?
O7 C48 C75 117.7(3) . . ?
C30 C48 C75 121.8(3) . . ?
C30 C49 H49 106.7 . . ?
C30 C49 C53 108.1(3) . . ?
C30 C49 C6 113.8(3) . . ?
C53 C49 H49 106.7 . . ?
C53 C49 C6 114.3(3) . . ?
C6 C49 H49 106.7 . . ?
O5 C50 C33 121.0(3) . . ?
O5 C50 C39 117.1(3) . . ?
C33 C50 C39 121.8(3) . . ?
C26 C51 H51 107.0 . . ?
C26 C51 C24 114.2(3) . . ?
C24 C51 H51 107.0 . . ?
C77 C51 C26 107.6(3) . . ?
C77 C51 H51 107.0 . . ?
C77 C51 C24 113.6(3) . . ?
O12 C52 O11 112.1(3) . . ?
O12 C52 H52A 109.2 . . ?
O12 C52 H52B 109.2 . . ?
O11 C52 H52A 109.2 . . ?
O11 C52 H52B 109.2 . . ?
H52A C52 H52B 107.9 . . ?
C55 C53 C49 119.7(3) . . ?
C55 C53 C60 117.9(3) . . ?
C60 C53 C49 122.3(3) . . ?
C45 C54 C64 119.8(3) . . ?
C45 C54 C84 122.4(3) . . ?
C64 C54 C84 117.8(3) . . ?
O8 C55 C53 121.3(3) . . ?
O8 C55 C56 117.0(3) . . ?
C53 C55 C56 121.6(3) . . ?
C40 C56 C46 121.0(3) . . ?
C55 C56 C40 118.2(3) . . ?
C55 C56 C46 120.8(3) . . ?
C37 C57 C38 117.2(3) . . ?
C37 C57 C59 120.7(3) . . ?
C38 C57 C59 122.0(3) . . ?
C66 C58 C70 120.8(4) . . ?
C66 C58 C96 121.4(3) . . ?
C70 C58 C96 117.8(3) . . ?
C33 C59 H59 107.1 . . ?
C33 C59 C12 113.8(3) . . ?
C57 C59 C33 108.1(3) . . ?
C57 C59 H59 107.1 . . ?
C57 C59 C12 113.3(3) . . ?
C12 C59 H59 107.1 . . ?
C53 C60 H60 118.6 . . ?
C53 C60 C77 122.7(3) . . ?
C77 C60 H60 118.6 . . ?
O6 C61 H61A 109.2 . . ?
O6 C61 H61B 109.2 . . ?
O5 C61 O6 112.2(3) . . ?
O5 C61 H61A 109.2 . . ?
O5 C61 H61B 109.2 . . ?
H61A C61 H61B 107.9 . . ?
C63 C62 C76 118.4(4) . . ?
C63 C62 C83 124.1(3) . . ?
C76 C62 C83 117.5(3) . . ?
C51 C24 H24A 109.1 . . ?
C51 C24 H24B 109.1 . . ?
H24A C24 H24B 107.8 . . ?
C23 C24 C51 112.7(3) . . ?
C23 C24 H24A 109.1 . . ?
C23 C24 H24B 109.1 . . ?
C92 C63 C62 174.9(4) . . ?
C74 C64 C54 177.6(4) . . ?
C47 C65 C100 107.7(3) . . ?
C47 C65 C101 111.0(3) . . ?
C47 C65 C121 108.9(3) . . ?
C101 C65 C100 110.0(3) . . ?
C121 C65 C100 108.9(3) . . ?
C121 C65 C101 110.3(4) . . ?
C58 C66 C47 174.6(4) . . ?
O8 C67 H67A 109.1 . . ?
O8 C67 H67B 109.1 . . ?
O7 C67 O8 112.5(3) . . ?
O7 C67 H67A 109.1 . . ?
O7 C67 H67B 109.1 . . ?
H67A C67 H67B 107.8 . . ?
C76 C68 C39 178.4(4) . . ?
C27 C69 C98 108.3(3) . . ?
C27 C69 C103 110.5(3) . . ?
C27 C69 C104 108.5(3) . . ?
C98 C69 C103 109.3(3) . . ?
C98 C69 C104 110.4(3) . . ?
C103 C69 C104 109.8(3) . . ?
C59 C12 H12A 109.0 . . ?
C59 C12 H12B 109.0 . . ?
H12A C12 H12B 107.8 . . ?
C11 C12 C59 112.7(3) . . ?
C11 C12 H12A 109.0 . . ?
C11 C12 H12B 109.0 . . ?
C78 C70 C58 176.6(4) . . ?
C82 C71 C75 175.1(4) . . ?
O10 C72 H72A 109.1 . . ?
O10 C72 H72B 109.1 . . ?
O9 C72 O10 112.6(3) . . ?
O9 C72 H72A 109.1 . . ?
O9 C72 H72B 109.1 . . ?
H72A C72 H72B 107.8 . . ?
O2 C73 C78 109.8(3) . . ?
O2 C73 C108 105.8(3) . . ?
O2 C73 C124 109.3(4) . . ?
C78 C73 C108 109.7(3) . . ?
C78 C73 C124 109.6(3) . . ?
C108 C73 C124 112.6(4) . . ?
C64 C74 C95 176.0(4) . . ?
C37 C75 C71 121.6(3) . . ?
C48 C75 C37 118.2(3) . . ?
C48 C75 C71 120.1(3) . . ?
C34 C18 H18A 109.3 . . ?
C34 C18 H18B 109.3 . . ?
H18A C18 H18B 108.0 . . ?
C17 C18 C34 111.6(3) . . ?
C17 C18 H18A 109.3 . . ?
C17 C18 H18B 109.3 . . ?
C68 C76 C62 177.4(4) . . ?
C40 C77 C51 120.0(3) . . ?
C40 C77 C60 117.4(3) . . ?
C60 C77 C51 122.6(3) . . ?
C70 C78 C73 179.1(5) . . ?
C86 C79 C81 176.4(4) . . ?
H16A C16 H16B 107.9 . . ?
C17 C16 H16A 109.1 . . ?
C17 C16 H16B 109.1 . . ?
C17 C16 C15 112.3(3) . . ?
C15 C16 H16A 109.1 . . ?
C15 C16 H16B 109.1 . . ?
C88 C80 C92 178.2(4) . . ?
C79 C81 C87 119.4(3) . . ?
C85 C81 C79 117.4(4) . . ?
C85 C81 C87 123.2(4) . . ?
C71 C82 C89 178.2(4) . . ?
C97 C83 C62 108.3(3) . . ?
C112 C83 C62 110.7(3) . . ?
C112 C83 C97 110.0(3) . . ?
C112 C83 C119 109.9(4) . . ?
C119 C83 C62 108.7(3) . . ?
C119 C83 C97 109.2(3) . . ?
C12 C11 H11A 108.9 . . ?
C12 C11 H11B 108.9 . . ?
H11A C11 H11B 107.7 . . ?
C10 C11 C12 113.3(3) . . ?
C10 C11 H11A 108.9 . . ?
C10 C11 H11B 108.9 . . ?
C107 C84 C54 108.6(3) . . ?
C107 C84 C117 109.2(4) . . ?
C117 C84 C54 108.7(3) . . ?
C118 C84 C54 111.0(3) . . ?
C118 C84 C107 109.7(4) . . ?
C118 C84 C117 109.6(4) . . ?
C81 C85 C89 179.1(5) . . ?
C79 C86 C91 174.1(4) . . ?
C18 C17 C16 115.6(3) . . ?
C18 C17 H17A 108.4 . . ?
C18 C17 H17B 108.4 . . ?
C16 C17 H17A 108.4 . . ?
C16 C17 H17B 108.4 . . ?
H17A C17 H17B 107.5 . . ?
C81 C87 C109 108.5(3) . . ?
C81 C87 C127 109.0(3) . . ?
C109 C87 C127 109.1(4) . . ?
C120 C87 C81 110.7(3) . . ?
C120 C87 C109 109.4(3) . . ?
C120 C87 C127 110.1(4) . . ?
C80 C88 C90 176.8(4) . . ?
C82 C89 C94 119.0(3) . . ?
C85 C89 C82 118.1(4) . . ?
C85 C89 C94 122.9(4) . . ?
O4 C90 C88 108.8(3) . . ?
O4 C90 C105 105.9(4) . . ?
O4 C90 C111 109.6(4) . . ?
C88 C90 C105 110.2(4) . . ?
C88 C90 C111 111.1(4) . . ?
C111 C90 C105 111.1(4) . . ?
O1 C91 C86 109.5(3) . . ?
O1 C91 C125 105.3(4) . . ?
O1 C91 C128 108.8(4) . . ?
C86 C91 C125 112.2(4) . . ?
C86 C91 C128 109.3(4) . . ?
C128 C91 C125 111.6(4) . . ?
C63 C92 C80 119.9(4) . . ?
C63 C92 C93 122.1(3) . . ?
C80 C92 C93 117.9(3) . . ?
C11 C10 H10A 108.5 . . ?
C11 C10 H10B 108.5 . . ?
C11 C10 C9 115.1(4) . . ?
H10A C10 H10B 107.5 . . ?
C9 C10 H10A 108.5 . . ?
C9 C10 H10B 108.5 . . ?
C99 C93 C92 110.1(3) . . ?
C99 C93 C116 109.7(3) . . ?
C99 C93 C122 109.9(3) . . ?
C116 C93 C92 109.3(3) . . ?
C122 C93 C92 107.4(3) . . ?
C122 C93 C116 110.5(4) . . ?
H22A C22 H22B 107.7 . . ?
C23 C22 H22A 108.8 . . ?
C23 C22 H22B 108.8 . . ?
C23 C22 C21 113.9(4) . . ?
C21 C22 H22A 108.8 . . ?
C21 C22 H22B 108.8 . . ?
C110 C94 C89 107.9(3) . . ?
C110 C94 C114 109.7(4) . . ?
C110 C94 C115 109.8(3) . . ?
C114 C94 C89 108.8(3) . . ?
C115 C94 C89 110.3(3) . . ?
C115 C94 C114 110.2(4) . . ?
C16 C15 H15A 108.7 . . ?
C16 C15 H15B 108.7 . . ?
H15A C15 H15B 107.6 . . ?
C14 C15 C16 114.3(4) . . ?
C14 C15 H15A 108.7 . . ?
C14 C15 H15B 108.7 . . ?
O3 C95 C74 110.2(3) . . ?
O3 C95 C123 106.4(4) . . ?
O3 C95 C126 109.2(4) . . ?
C74 C95 C123 109.1(4) . . ?
C74 C95 C126 109.4(4) . . ?
C126 C95 C123 112.5(4) . . ?
C58 C96 C102 108.0(3) . . ?
C106 C96 C58 110.6(3) . . ?
C106 C96 C102 108.7(3) . . ?
C106 C96 C113 109.1(3) . . ?
C113 C96 C58 109.0(3) . . ?
C113 C96 C102 111.4(3) . . ?
C83 C97 H97A 109.5 . . ?
C83 C97 H97B 109.5 . . ?
C83 C97 H97C 109.5 . . ?
H97A C97 H97B 109.5 . . ?
H97A C97 H97C 109.5 . . ?
H97B C97 H97C 109.5 . . ?
C49 C6 H6A 108.7 . . ?
C49 C6 H6B 108.7 . . ?
H6A C6 H6B 107.6 . . ?
C5 C6 C49 114.0(4) . . ?
C5 C6 H6A 108.7 . . ?
C5 C6 H6B 108.7 . . ?
C69 C98 H98A 109.5 . . ?
C69 C98 H98B 109.5 . . ?
C69 C98 H98C 109.5 . . ?
H98A C98 H98B 109.5 . . ?
H98A C98 H98C 109.5 . . ?
H98B C98 H98C 109.5 . . ?
C93 C99 H99A 109.5 . . ?
C93 C99 H99B 109.5 . . ?
C93 C99 H99C 109.5 . . ?
H99A C99 H99B 109.5 . . ?
H99A C99 H99C 109.5 . . ?
H99B C99 H99C 109.5 . . ?
C24 C23 C22 113.4(3) . . ?
C24 C23 H23A 108.9 . . ?
C24 C23 H23B 108.9 . . ?
C22 C23 H23A 108.9 . . ?
C22 C23 H23B 108.9 . . ?
H23A C23 H23B 107.7 . . ?
C65 C100 H10C 109.5 . . ?
C65 C100 H10D 109.5 . . ?
C65 C100 H10E 109.5 . . ?
H10C C100 H10D 109.5 . . ?
H10C C100 H10E 109.5 . . ?
H10D C100 H10E 109.5 . . ?
C65 C101 H10F 109.5 . . ?
C65 C101 H10G 109.5 . . ?
C65 C101 H10H 109.5 . . ?
H10F C101 H10G 109.5 . . ?
H10F C101 H10H 109.5 . . ?
H10G C101 H10H 109.5 . . ?
C96 C102 H10I 109.5 . . ?
C96 C102 H10J 109.5 . . ?
C96 C102 H10K 109.5 . . ?
H10I C102 H10J 109.5 . . ?
H10I C102 H10K 109.5 . . ?
H10J C102 H10K 109.5 . . ?
C69 C103 H10L 109.5 . . ?
C69 C103 H10M 109.5 . . ?
C69 C103 H10N 109.5 . . ?
H10L C103 H10M 109.5 . . ?
H10L C103 H10N 109.5 . . ?
H10M C103 H10N 109.5 . . ?
C69 C104 H10O 109.5 . . ?
C69 C104 H10P 109.5 . . ?
C69 C104 H10Q 109.5 . . ?
H10O C104 H10P 109.5 . . ?
H10O C104 H10Q 109.5 . . ?
H10P C104 H10Q 109.5 . . ?
C15 C14 H14A 109.0 . . ?
C15 C14 H14B 109.0 . . ?
C15 C14 C13 112.9(4) . . ?
H14A C14 H14B 107.8 . . ?
C13 C14 H14A 109.0 . . ?
C13 C14 H14B 109.0 . . ?
C90 C105 H10R 109.5 . . ?
C90 C105 H10S 109.5 . . ?
C90 C105 H10T 109.5 . . ?
H10R C105 H10S 109.5 . . ?
H10R C105 H10T 109.5 . . ?
H10S C105 H10T 109.5 . . ?
C96 C106 H10U 109.5 . . ?
C96 C106 H10V 109.5 . . ?
C96 C106 H10W 109.5 . . ?
H10U C106 H10V 109.5 . . ?
H10U C106 H10W 109.5 . . ?
H10V C106 H10W 109.5 . . ?
C84 C107 H10X 109.5 . . ?
C84 C107 H10Y 109.5 . . ?
C84 C107 H 109.5 . . ?
H10X C107 H10Y 109.5 . . ?
H10X C107 H 109.5 . . ?
H10Y C107 H 109.5 . . ?
C73 C108 H10Z 109.5 . . ?
C73 C108 HA 109.5 . . ?
C73 C108 HB 109.5 . . ?
H10Z C108 HA 109.5 . . ?
H10Z C108 HB 109.5 . . ?
HA C108 HB 109.5 . . ?
C87 C109 H10 109.5 . . ?
C87 C109 HC 109.5 . . ?
C87 C109 HD 109.5 . . ?
H10 C109 HC 109.5 . . ?
H10 C109 HD 109.5 . . ?
HC C109 HD 109.5 . . ?
C94 C110 H11C 109.5 . . ?
C94 C110 H11D 109.5 . . ?
C94 C110 H11E 109.5 . . ?
H11C C110 H11D 109.5 . . ?
H11C C110 H11E 109.5 . . ?
H11D C110 H11E 109.5 . . ?
C90 C111 H11F 109.5 . . ?
C90 C111 H11G 109.5 . . ?
C90 C111 H11H 109.5 . . ?
H11F C111 H11G 109.5 . . ?
H11F C111 H11H 109.5 . . ?
H11G C111 H11H 109.5 . . ?
C83 C112 H11I 109.5 . . ?
C83 C112 H11J 109.5 . . ?
C83 C112 H11K 109.5 . . ?
H11I C112 H11J 109.5 . . ?
H11I C112 H11K 109.5 . . ?
H11J C112 H11K 109.5 . . ?
C96 C113 H11L 109.5 . . ?
C96 C113 H11M 109.5 . . ?
C96 C113 H11N 109.5 . . ?
H11L C113 H11M 109.5 . . ?
H11L C113 H11N 109.5 . . ?
H11M C113 H11N 109.5 . . ?
C94 C114 H11O 109.5 . . ?
C94 C114 H11P 109.5 . . ?
C94 C114 H11Q 109.5 . . ?
H11O C114 H11P 109.5 . . ?
H11O C114 H11Q 109.5 . . ?
H11P C114 H11Q 109.5 . . ?
C94 C115 H11R 109.5 . . ?
C94 C115 H11S 109.5 . . ?
C94 C115 H11T 109.5 . . ?
H11R C115 H11S 109.5 . . ?
H11R C115 H11T 109.5 . . ?
H11S C115 H11T 109.5 . . ?
C93 C116 H11U 109.5 . . ?
C93 C116 H11V 109.5 . . ?
C93 C116 H11W 109.5 . . ?
H11U C116 H11V 109.5 . . ?
H11U C116 H11W 109.5 . . ?
H11V C116 H11W 109.5 . . ?
C84 C117 H11X 109.5 . . ?
C84 C117 H11Y 109.5 . . ?
C84 C117 HE 109.5 . . ?
H11X C117 H11Y 109.5 . . ?
H11X C117 HE 109.5 . . ?
H11Y C117 HE 109.5 . . ?
C22 C21 H21A 108.7 . . ?
C22 C21 H21B 108.7 . . ?
H21A C21 H21B 107.6 . . ?
C20 C21 C22 114.3(4) . . ?
C20 C21 H21A 108.7 . . ?
C20 C21 H21B 108.7 . . ?
C10 C9 H9BC 109.3 . . ?
C10 C9 H9BD 109.3 . . ?
C10 C9 H9AA 108.3 . . ?
C10 C9 H9AB 108.3 . . ?
H9BC C9 H9BD 107.9 . . ?
H9AA C9 H9AB 107.4 . . ?
C8A C9 C10 111.8(9) . . ?
C8A C9 H9BC 109.3 . . ?
C8A C9 H9BD 109.3 . . ?
C8 C9 C10 116.1(6) . . ?
C8 C9 H9AA 108.3 . . ?
C8 C9 H9AB 108.3 . . ?
C84 C118 H11Z 109.5 . . ?
C84 C118 HF 109.5 . . ?
C84 C118 HG 109.5 . . ?
H11Z C118 HF 109.5 . . ?
H11Z C118 HG 109.5 . . ?
HF C118 HG 109.5 . . ?
C83 C119 H11 109.5 . . ?
C83 C119 HH 109.5 . . ?
C83 C119 HI 109.5 . . ?
H11 C119 HH 109.5 . . ?
H11 C119 HI 109.5 . . ?
HH C119 HI 109.5 . . ?
C87 C120 H12C 109.5 . . ?
C87 C120 H12D 109.5 . . ?
C87 C120 H12E 109.5 . . ?
H12C C120 H12D 109.5 . . ?
H12C C120 H12E 109.5 . . ?
H12D C120 H12E 109.5 . . ?
C65 C121 H12F 109.5 . . ?
C65 C121 H12G 109.5 . . ?
C65 C121 H12H 109.5 . . ?
H12F C121 H12G 109.5 . . ?
H12F C121 H12H 109.5 . . ?
H12G C121 H12H 109.5 . . ?
O1C C1C H1CB 109.4 . . ?
O1C C1C H1CC 109.4 . . ?
O1C C1C H1CD 109.8 . . ?
O1C C1C H1CE 109.8 . . ?
O1C C1C C2C 111.0(4) . . ?
O1C C1C C2D 109.4(5) . . ?
H1CB C1C H1CC 108.0 . . ?
H1CD C1C H1CE 108.2 . . ?
C2C C1C H1CB 109.4 . . ?
C2C C1C H1CC 109.4 . . ?
C2D C1C H1CD 109.8 . . ?
C2D C1C H1CE 109.8 . . ?
C93 C122 H12I 109.5 . . ?
C93 C122 H12J 109.5 . . ?
C93 C122 H12K 109.5 . . ?
H12I C122 H12J 109.5 . . ?
H12I C122 H12K 109.5 . . ?
H12J C122 H12K 109.5 . . ?
C95 C123 H12L 109.5 . . ?
C95 C123 H12M 109.5 . . ?
C95 C123 H12N 109.5 . . ?
H12L C123 H12M 109.5 . . ?
H12L C123 H12N 109.5 . . ?
H12M C123 H12N 109.5 . . ?
C73 C124 H12O 109.5 . . ?
C73 C124 H12P 109.5 . . ?
C73 C124 H12Q 109.5 . . ?
H12O C124 H12P 109.5 . . ?
H12O C124 H12Q 109.5 . . ?
H12P C124 H12Q 109.5 . . ?
C21 C20 H20A 108.8 . . ?
C21 C20 H20B 108.8 . . ?
H20A C20 H20B 107.7 . . ?
C19 C20 C21 113.9(5) . . ?
C19 C20 H20A 108.8 . . ?
C19 C20 H20B 108.8 . . ?
C91 C125 H12R 109.5 . . ?
C91 C125 H12S 109.5 . . ?
C91 C125 H12T 109.5 . . ?
H12R C125 H12S 109.5 . . ?
H12R C125 H12T 109.5 . . ?
H12S C125 H12T 109.5 . . ?
C95 C126 H12U 109.5 . . ?
C95 C126 H12V 109.5 . . ?
C95 C126 H12W 109.5 . . ?
H12U C126 H12V 109.5 . . ?
H12U C126 H12W 109.5 . . ?
H12V C126 H12W 109.5 . . ?
C87 C127 H12X 109.5 . . ?
C87 C127 H12Y 109.5 . . ?
C87 C127 HJ 109.5 . . ?
H12X C127 H12Y 109.5 . . ?
H12X C127 HJ 109.5 . . ?
H12Y C127 HJ 109.5 . . ?
H4CA C4C H4CB 109.5 . . ?
H4CA C4C H4CC 109.5 . . ?
H4CB C4C H4CC 109.5 . . ?
H4CD C4C H4CE 109.5 . . ?
H4CD C4C H4CF 109.5 . . ?
H4CE C4C H4CF 109.5 . . ?
C3C C4C H4CA 109.5 . . ?
C3C C4C H4CB 109.5 . . ?
C3C C4C H4CC 109.5 . . ?
C3D C4C H4CD 109.5 . . ?
C3D C4C H4CE 109.5 . . ?
C3D C4C H4CF 109.5 . . ?
C14 C13 H13A 109.5 . . ?
C14 C13 H13B 109.5 . . ?
C14 C13 H13C 109.5 . . ?
H13A C13 H13B 109.5 . . ?
H13A C13 H13C 109.5 . . ?
H13B C13 H13C 109.5 . . ?
C91 C128 H12Z 109.5 . . ?
C91 C128 HK 109.5 . . ?
C91 C128 HL 109.5 . . ?
H12Z C128 HK 109.5 . . ?
H12Z C128 HL 109.5 . . ?
HK C128 HL 109.5 . . ?
C20 C19 H19A 109.5 . . ?
C20 C19 H19B 109.5 . . ?
C20 C19 H19C 109.5 . . ?
H19A C19 H19B 109.5 . . ?
H19A C19 H19C 109.5 . . ?
H19B C19 H19C 109.5 . . ?
C4C C3C H3C 106.6 . . ?
C4C C3C C2C 116.6(6) . . ?
C4C C3C Br2C 109.0(5) . . ?
C2C C3C H3C 106.6 . . ?
C2C C3C Br2C 111.0(4) . . ?
Br2C C3C H3C 106.6 . . ?
C6 C5 H5AA 107.7 . . ?
C6 C5 H5AB 107.7 . . ?
C6 C5 H5BC 105.4 . . ?
C6 C5 H5BD 105.4 . . ?
H5AA C5 H5AB 107.1 . . ?
H5BC C5 H5BD 106.0 . . ?
C4 C5 C6 118.4(5) . . ?
C4 C5 H5AA 107.7 . . ?
C4 C5 H5AB 107.7 . . ?
C4A C5 C6 127.5(6) . . ?
C4A C5 H5BC 105.4 . . ?
C4A C5 H5BD 105.4 . . ?
C1C C2C Br1C 104.6(4) . . ?
C3C C2C Br1C 109.7(4) . . ?
C3C C2C C1C 112.0(5) . . ?
C5C C2C Br1C 108.4(6) . . ?
C5C C2C C1C 107.9(6) . . ?
C5C C2C C3C 113.7(7) . . ?
H2A C2 H2B 107.4 . . ?
C1 C2 H2A 108.4 . . ?
C1 C2 H2B 108.4 . . ?
C3 C2 H2A 108.4 . . ?
C3 C2 H2B 108.4 . . ?
C3 C2 C1 115.7(13) . . ?
C9 C8A H8AA 109.4 . . ?
C9 C8A H8AB 109.4 . . ?
C9 C8A C7A 111.1(15) . . ?
H8AA C8A H8AB 108.0 . . ?
C7A C8A H8AA 109.4 . . ?
C7A C8A H8AB 109.4 . . ?
C2 C1 H1A 109.5 . . ?
C2 C1 H1B 109.5 . . ?
C2 C1 H1C 109.5 . . ?
H1A C1 H1B 109.5 . . ?
H1A C1 H1C 109.5 . . ?
H1B C1 H1C 109.5 . . ?
C5 C4 H4A 108.1 . . ?
C5 C4 H4B 108.1 . . ?
C5 C4 C3 116.8(8) . . ?
H4A C4 H4B 107.3 . . ?
C3 C4 H4A 108.1 . . ?
C3 C4 H4B 108.1 . . ?
C8A C7A H7AA 109.5 . . ?
C8A C7A H7AB 109.5 . . ?
C8A C7A H7AC 109.5 . . ?
H7AA C7A H7AB 109.5 . . ?
H7AA C7A H7AC 109.5 . . ?
H7AB C7A H7AC 109.5 . . ?
C2C C5C H5CA 109.5 . . ?
C2C C5C H5CB 109.5 . . ?
C2C C5C H5CC 109.5 . . ?
H5CA C5C H5CB 109.5 . . ?
H5CA C5C H5CC 109.5 . . ?
H5CB C5C H5CC 109.5 . . ?
C1C C2D Br1D 102.3(6) . . ?
C5D C2D C1C 103.4(12) . . ?
C5D C2D C3D 119.5(14) . . ?
C5D C2D Br1D 107.9(11) . . ?
C3D C2D C1C 114.2(9) . . ?
C3D C2D Br1D 108.1(9) . . ?
C2D C5D H5DA 109.5 . . ?
C2D C5D H5DB 109.5 . . ?
C2D C5D H5DC 109.5 . . ?
H5DA C5D H5DB 109.5 . . ?
H5DA C5D H5DC 109.5 . . ?
H5DB C5D H5DC 109.5 . . ?
C4C C3D Br2D 107.0(8) . . ?
C4C C3D C2D 119.8(11) . . ?
C4C C3D H3D 106.5 . . ?
Br2D C3D H3D 106.5 . . ?
C2D C3D Br2D 109.8(9) . . ?
C2D C3D H3D 106.5 . . ?
C2 C3 C4 118.1(10) . . ?
C2 C3 H3A 107.8 . . ?
C2 C3 H3B 107.8 . . ?
C4 C3 H3A 107.8 . . ?
C4 C3 H3B 107.8 . . ?
H3A C3 H3B 107.1 . . ?
H3AA C3A H3AB 107.1 . . ?
C4A C3A H3AA 107.7 . . ?
C4A C3A H3AB 107.7 . . ?
C4A C3A C2A 118.4(11) . . ?
C2A C3A H3AA 107.7 . . ?
C2A C3A H3AB 107.7 . . ?
C5 C4A C3A 122.7(9) . . ?
C5 C4A H4AA 106.6 . . ?
C5 C4A H4AB 106.6 . . ?
C3A C4A H4AA 106.6 . . ?
C3A C4A H4AB 106.6 . . ?
H4AA C4A H4AB 106.6 . . ?
C3A C2A H2AA 108.3 . . ?
C3A C2A H2AB 108.3 . . ?
C3A C2A C1A 115.9(13) . . ?
H2AA C2A H2AB 107.4 . . ?
C1A C2A H2AA 108.3 . . ?
C1A C2A H2AB 108.3 . . ?
C2A C1A H1AA 109.5 . . ?
C2A C1A H1AB 109.5 . . ?
C2A C1A H1AC 109.5 . . ?
H1AA C1A H1AB 109.5 . . ?
H1AA C1A H1AC 109.5 . . ?
H1AB C1A H1AC 109.5 . . ?
C9 C8 H8A 109.1 . . ?
C9 C8 H8B 109.1 . . ?
C9 C8 C7 112.3(10) . . ?
H8A C8 H8B 107.9 . . ?
C7 C8 H8A 109.1 . . ?
C7 C8 H8B 109.1 . . ?
C8 C7 H7A 109.5 . . ?
C8 C7 H7B 109.5 . . ?
C8 C7 H7C 109.5 . . ?
H7A C7 H7B 109.5 . . ?
H7A C7 H7C 109.5 . . ?
H7B C7 H7C 109.5 . . ?

loop_
_geom_bond_atom_site_label_1
_geom_bond_atom_site_label_2
_geom_bond_distance
_geom_bond_site_symmetry_2
_geom_bond_publ_flag
Br1C C2C 2.012(6) . ?
O12 C28 1.387(4) . ?
O12 C52 1.419(4) . ?
O10 C36 1.390(4) . ?
O10 C72 1.410(4) . ?
O6 C37 1.391(4) . ?
O6 C61 1.424(4) . ?
O11 C31 1.380(4) . ?
O11 C52 1.420(4) . ?
O5 C50 1.380(4) . ?
O5 C61 1.419(4) . ?
O8 C55 1.388(5) . ?
O8 C67 1.414(5) . ?
O9 C40 1.395(4) . ?
O9 C72 1.407(4) . ?
O7 C48 1.388(4) . ?
O7 C67 1.412(5) . ?
O4 H4 0.8200 . ?
O4 C90 1.442(5) . ?
O2 H2 0.8200 . ?
O2 C73 1.439(5) . ?
O3 H3 0.8200 . ?
O3 C95 1.427(5) . ?
O1 H1 0.8200 . ?
O1 C91 1.417(5) . ?
O1C H1CA 0.8200 . ?
O1C C1C 1.419(5) . ?
C25 C28 1.396(5) . ?
C25 C34 1.526(5) . ?
C25 C35 1.392(5) . ?
C26 C32 1.396(5) . ?
C26 C36 1.390(5) . ?
C26 C51 1.522(5) . ?
C27 C42 1.440(5) . ?
C27 C45 1.319(5) . ?
C27 C69 1.525(5) . ?
C28 C39 1.398(5) . ?
C29 C31 1.392(4) . ?
C29 C32 1.387(5) . ?
C29 C34 1.526(5) . ?
C30 C38 1.392(5) . ?
C30 C48 1.395(5) . ?
C30 C49 1.519(5) . ?
C31 C43 1.407(5) . ?
C32 H32 0.9300 . ?
C33 C35 1.401(5) . ?
C33 C50 1.391(5) . ?
C33 C59 1.521(5) . ?
C34 H34 0.9800 . ?
C34 C18 1.531(5) . ?
C35 H35 0.9300 . ?
C36 C43 1.401(5) . ?
C37 C57 1.385(5) . ?
C37 C75 1.408(5) . ?
C38 H38 0.9300 . ?
C38 C57 1.401(5) . ?
C39 C50 1.403(5) . ?
C39 C68 1.433(5) . ?
C40 C56 1.408(5) . ?
C40 C77 1.385(5) . ?
C41 C42 1.207(5) . ?
C41 C43 1.426(4) . ?
C44 C46 1.198(5) . ?
C44 C47 1.434(5) . ?
C45 C54 1.315(5) . ?
C46 C56 1.424(5) . ?
C47 C65 1.529(5) . ?
C47 C66 1.318(5) . ?
C48 C75 1.397(5) . ?
C49 H49 0.9800 . ?
C49 C53 1.522(5) . ?
C49 C6 1.531(6) . ?
C51 H51 0.9800 . ?
C51 C24 1.533(5) . ?
C51 C77 1.522(5) . ?
C52 H52A 0.9700 . ?
C52 H52B 0.9700 . ?
C53 C55 1.391(5) . ?
C53 C60 1.398(6) . ?
C54 C64 1.438(5) . ?
C54 C84 1.535(5) . ?
C55 C56 1.401(5) . ?
C57 C59 1.521(5) . ?
C58 C66 1.311(5) . ?
C58 C70 1.434(5) . ?
C58 C96 1.536(5) . ?
C59 H59 0.9800 . ?
C59 C12 1.536(5) . ?
C60 H60 0.9300 . ?
C60 C77 1.402(5) . ?
C61 H61A 0.9700 . ?
C61 H61B 0.9700 . ?
C62 C63 1.317(6) . ?
C62 C76 1.441(5) . ?
C62 C83 1.535(5) . ?
C24 H24A 0.9700 . ?
C24 H24B 0.9700 . ?
C24 C23 1.521(6) . ?
C63 C92 1.313(5) . ?
C64 C74 1.194(6) . ?
C65 C100 1.537(6) . ?
C65 C101 1.533(6) . ?
C65 C121 1.532(6) . ?
C67 H67A 0.9700 . ?
C67 H67B 0.9700 . ?
C68 C76 1.195(5) . ?
C69 C98 1.530(5) . ?
C69 C103 1.532(5) . ?
C69 C104 1.533(5) . ?
C12 H12A 0.9700 . ?
C12 H12B 0.9700 . ?
C12 C11 1.522(5) . ?
C70 C78 1.214(5) . ?
C71 C75 1.416(5) . ?
C71 C82 1.209(5) . ?
C72 H72A 0.9700 . ?
C72 H72B 0.9700 . ?
C73 C78 1.478(5) . ?
C73 C108 1.513(6) . ?
C73 C124 1.515(6) . ?
C74 C95 1.484(6) . ?
C18 H18A 0.9700 . ?
C18 H18B 0.9700 . ?
C18 C17 1.519(5) . ?
C79 C81 1.441(5) . ?
C79 C86 1.206(6) . ?
C16 H16A 0.9700 . ?
C16 H16B 0.9700 . ?
C16 C17 1.522(5) . ?
C16 C15 1.531(5) . ?
C80 C88 1.199(5) . ?
C80 C92 1.443(5) . ?
C81 C85 1.313(6) . ?
C81 C87 1.531(5) . ?
C82 C89 1.418(5) . ?
C83 C97 1.533(6) . ?
C83 C112 1.520(5) . ?
C83 C119 1.525(6) . ?
C11 H11A 0.9700 . ?
C11 H11B 0.9700 . ?
C11 C10 1.513(5) . ?
C84 C107 1.532(6) . ?
C84 C117 1.535(6) . ?
C84 C118 1.526(6) . ?
C85 C89 1.327(6) . ?
C86 C91 1.457(5) . ?
C17 H17A 0.9700 . ?
C17 H17B 0.9700 . ?
C87 C109 1.532(6) . ?
C87 C120 1.520(6) . ?
C87 C127 1.533(6) . ?
C88 C90 1.481(5) . ?
C89 C94 1.535(6) . ?
C90 C105 1.521(6) . ?
C90 C111 1.516(6) . ?
C91 C125 1.521(6) . ?
C91 C128 1.503(6) . ?
C92 C93 1.542(5) . ?
C10 H10A 0.9700 . ?
C10 H10B 0.9700 . ?
C10 C9 1.514(5) . ?
C93 C99 1.513(5) . ?
C93 C116 1.526(6) . ?
C93 C122 1.526(6) . ?
C22 H22A 0.9700 . ?
C22 H22B 0.9700 . ?
C22 C23 1.522(6) . ?
C22 C21 1.533(6) . ?
C94 C110 1.523(6) . ?
C94 C114 1.532(6) . ?
C94 C115 1.523(6) . ?
C15 H15A 0.9700 . ?
C15 H15B 0.9700 . ?
C15 C14 1.506(6) . ?
C95 C123 1.514(7) . ?
C95 C126 1.510(7) . ?
C96 C102 1.539(5) . ?
C96 C106 1.529(5) . ?
C96 C113 1.530(6) . ?
C97 H97A 0.9600 . ?
C97 H97B 0.9600 . ?
C97 H97C 0.9600 . ?
C6 H6A 0.9700 . ?
C6 H6B 0.9700 . ?
C6 C5 1.492(6) . ?
C98 H98A 0.9600 . ?
C98 H98B 0.9600 . ?
C98 H98C 0.9600 . ?
C99 H99A 0.9600 . ?
C99 H99B 0.9600 . ?
C99 H99C 0.9600 . ?
C23 H23A 0.9700 . ?
C23 H23B 0.9700 . ?
C100 H10C 0.9600 . ?
C100 H10D 0.9600 . ?
C100 H10E 0.9600 . ?
C101 H10F 0.9600 . ?
C101 H10G 0.9600 . ?
C101 H10H 0.9600 . ?
C102 H10I 0.9600 . ?
C102 H10J 0.9600 . ?
C102 H10K 0.9600 . ?
C103 H10L 0.9600 . ?
C103 H10M 0.9600 . ?
C103 H10N 0.9600 . ?
C104 H10O 0.9600 . ?
C104 H10P 0.9600 . ?
C104 H10Q 0.9600 . ?
C14 H14A 0.9700 . ?
C14 H14B 0.9700 . ?
C14 C13 1.534(6) . ?
C105 H10R 0.9600 . ?
C105 H10S 0.9600 . ?
C105 H10T 0.9600 . ?
C106 H10U 0.9600 . ?
C106 H10V 0.9600 . ?
C106 H10W 0.9600 . ?
C107 H10X 0.9600 . ?
C107 H10Y 0.9600 . ?
C107 H 0.9600 . ?
C108 H10Z 0.9600 . ?
C108 HA 0.9600 . ?
C108 HB 0.9600 . ?
C109 H10 0.9600 . ?
C109 HC 0.9600 . ?
C109 HD 0.9600 . ?
C110 H11C 0.9600 . ?
C110 H11D 0.9600 . ?
C110 H11E 0.9600 . ?
C111 H11F 0.9600 . ?
C111 H11G 0.9600 . ?
C111 H11H 0.9600 . ?
C112 H11I 0.9600 . ?
C112 H11J 0.9600 . ?
C112 H11K 0.9600 . ?
C113 H11L 0.9600 . ?
C113 H11M 0.9600 . ?
C113 H11N 0.9600 . ?
C114 H11O 0.9600 . ?
C114 H11P 0.9600 . ?
C114 H11Q 0.9600 . ?
C115 H11R 0.9600 . ?
C115 H11S 0.9600 . ?
C115 H11T 0.9600 . ?
C116 H11U 0.9600 . ?
C116 H11V 0.9600 . ?
C116 H11W 0.9600 . ?
C117 H11X 0.9600 . ?
C117 H11Y 0.9600 . ?
C117 HE 0.9600 . ?
C21 H21A 0.9700 . ?
C21 H21B 0.9700 . ?
C21 C20 1.517(7) . ?
C9 H9BC 0.9700 . ?
C9 H9BD 0.9700 . ?
C9 H9AA 0.9700 . ?
C9 H9AB 0.9700 . ?
C9 C8A 1.511(10) . ?
C9 C8 1.466(9) . ?
C118 H11Z 0.9600 . ?
C118 HF 0.9600 . ?
C118 HG 0.9600 . ?
C119 H11 0.9600 . ?
C119 HH 0.9600 . ?
C119 HI 0.9600 . ?
C120 H12C 0.9600 . ?
C120 H12D 0.9600 . ?
C120 H12E 0.9600 . ?
C121 H12F 0.9600 . ?
C121 H12G 0.9600 . ?
C121 H12H 0.9600 . ?
C1C H1CB 0.9700 . ?
C1C H1CC 0.9700 . ?
C1C H1CD 0.9700 . ?
C1C H1CE 0.9700 . ?
C1C C2C 1.557(8) . ?
C1C C2D 1.538(13) . ?
C122 H12I 0.9600 . ?
C122 H12J 0.9600 . ?
C122 H12K 0.9600 . ?
C123 H12L 0.9600 . ?
C123 H12M 0.9600 . ?
C123 H12N 0.9600 . ?
C124 H12O 0.9600 . ?
C124 H12P 0.9600 . ?
C124 H12Q 0.9600 . ?
C20 H20A 0.9700 . ?
C20 H20B 0.9700 . ?
C20 C19 1.512(7) . ?
C125 H12R 0.9600 . ?
C125 H12S 0.9600 . ?
C125 H12T 0.9600 . ?
C126 H12U 0.9600 . ?
C126 H12V 0.9600 . ?
C126 H12W 0.9600 . ?
C127 H12X 0.9600 . ?
C127 H12Y 0.9600 . ?
C127 HJ 0.9600 . ?
C4C H4CA 0.9600 . ?
C4C H4CB 0.9600 . ?
C4C H4CC 0.9600 . ?
C4C H4CD 0.9600 . ?
C4C H4CE 0.9600 . ?
C4C H4CF 0.9600 . ?
C4C C3C 1.499(8) . ?
C4C C3D 1.489(15) . ?
C13 H13A 0.9600 . ?
C13 H13B 0.9600 . ?
C13 H13C 0.9600 . ?
C128 H12Z 0.9600 . ?
C128 HK 0.9600 . ?
C128 HL 0.9600 . ?
C19 H19A 0.9600 . ?
C19 H19B 0.9600 . ?
C19 H19C 0.9600 . ?
C3C H3C 0.9800 . ?
C3C C2C 1.535(9) . ?
C3C Br2C 1.956(6) . ?
C5 H5AA 0.9700 . ?
C5 H5AB 0.9700 . ?
C5 H5BC 0.9700 . ?
C5 H5BD 0.9700 . ?
C5 C4 1.410(8) . ?
C5 C4A 1.403(8) . ?
C2C C5C 1.453(11) . ?
C2 H2A 0.9700 . ?
C2 H2B 0.9700 . ?
C2 C1 1.511(10) . ?
C2 C3 1.474(11) . ?
C8A H8AA 0.9700 . ?
C8A H8AB 0.9700 . ?
C8A C7A 1.515(11) . ?
C1 H1A 0.9600 . ?
C1 H1B 0.9600 . ?
C1 H1C 0.9600 . ?
C4 H4A 0.9700 . ?
C4 H4B 0.9700 . ?
C4 C3 1.495(8) . ?
C7A H7AA 0.9600 . ?
C7A H7AB 0.9600 . ?
C7A H7AC 0.9600 . ?
C5C H5CA 0.9600 . ?
C5C H5CB 0.9600 . ?
C5C H5CC 0.9600 . ?
Br2D C3D 1.969(14) . ?
C2D C5D 1.469(17) . ?
C2D C3D 1.507(16) . ?
C2D Br1D 2.010(11) . ?
C5D H5DA 0.9600 . ?
C5D H5DB 0.9600 . ?
C5D H5DC 0.9600 . ?
C3D H3D 0.9800 . ?
C3 H3A 0.9700 . ?
C3 H3B 0.9700 . ?
C3A H3AA 0.9700 . ?
C3A H3AB 0.9700 . ?
C3A C4A 1.498(9) . ?
C3A C2A 1.499(11) . ?
C4A H4AA 0.9700 . ?
C4A H4AB 0.9700 . ?
C2A H2AA 0.9700 . ?
C2A H2AB 0.9700 . ?
C2A C1A 1.506(10) . ?
C1A H1AA 0.9600 . ?
C1A H1AB 0.9600 . ?
C1A H1AC 0.9600 . ?
C8 H8A 0.9700 . ?
C8 H8B 0.9700 . ?
C8 C7 1.525(9) . ?
C7 H7A 0.9600 . ?
C7 H7B 0.9600 . ?
C7 H7C 0.9600 . ?

loop_
_exptl_oxdiff_crystal_face_indexfrac_h
_exptl_oxdiff_crystal_face_indexfrac_k
_exptl_oxdiff_crystal_face_indexfrac_l
_exptl_oxdiff_crystal_face_x
_exptl_oxdiff_crystal_face_y
_exptl_oxdiff_crystal_face_z
0.0091 0.9794 29.0041 -0.1544 -0.9939 0.1189
-2.0065 12.0083 -7.9949 -0.8299 0.3913 0.4951
0.0026 9.9889 18.0065 -0.6605 -0.5299 0.5891
4.0037 -11.0028 -0.0068 0.9291 -0.1086 -0.3114
-10.0019 -1.9933 -6.9965 -0.5241 0.2402 -0.8577
9.0042 -3.0088 8.9952 0.7519 -0.3541 0.5142
-0.9942 -12.0062 5.9962 0.6363 -0.3172 -0.7193
8.0048 2.9867 16.9993 0.2980 -0.5735 0.7882
-0.9906 -9.0157 19.9992 0.4102 -0.7737 -0.5236
9.9997 -0.0006 -2.0055 0.6737 0.0526 0.7280
-0.9978 -11.9984 -5.0052 0.6720 0.0633 -0.7435
-10.0000 1.0008 2.0059 -0.7339 -0.0434 -0.6730
0.9978 11.9984 5.0052 -0.6720 -0.0633 0.7435
5.0050 5.9850 21.0026 -0.0958 -0.6791 0.7421
6.9979 7.9993 0.9999 -0.0178 0.0280 0.9544
-5.9921 -6.0135 19.0030 -0.1008 -0.7030 -0.7272
-4.0092 6.0176 -21.9981 -0.5567 0.8233 -0.0118
-0.0091 -0.9794 -29.0041 0.1544 0.9939 -0.1189
7.9980 -5.9934 -13.0083 0.9372 0.3808 0.2276
